data_4312443
loop_
_publ_author_name
'Leigh F. Jones'
'Euan K. Brechin'
'David Collison'
'James Raftery'
'Simon J. Teat'

_publ_section_title
;
 New Routes to High Nuclearity Clusters: Fluoride-Based Octametallic and
 Tridecametallic Clusters of Manganese
;
_journal_name_full 'Inorganic Chemistry'
_journal_page_first 6971
_journal_page_last 6973
_journal_paper_doi 10.1021/ic034979b
_journal_volume 42
_journal_year 2003
_chemical_formula_sum 'C110.5 H155.5 F6 Mn13 N36 O27.25'
_chemical_formula_weight 3252.43
_chemical_name_systematic
;
 ?
;
_space_group_IT_number 2
_symmetry_cell_setting triclinic
_symmetry_space_group_name_Hall '-P 1'
_symmetry_space_group_name_H-M 'P -1'
_atom_sites_solution_hydrogens geom
_atom_sites_solution_primary direct
_atom_sites_solution_secondary difmap
_audit_creation_method SHELXL-97
_cell_angle_alpha 89.695(2)
_cell_angle_beta 73.548(2)
_cell_angle_gamma 60.850(2)
_cell_formula_units_Z 2
_cell_length_a 17.5604(13)
_cell_length_b 17.7334(13)
_cell_length_c 30.679(2)
_cell_measurement_reflns_used 10085
_cell_measurement_temperature 150(2)
_cell_measurement_theta_max 21.48
_cell_measurement_theta_min 2.23
_cell_volume 7901.1(10)
_computing_cell_refinement 'Bruker SAINT'
_computing_data_collection 'Bruker SMART'
_computing_data_reduction 'Bruker SAINT'
_computing_molecular_graphics 'Bruker SHELXTL'
_computing_publication_material 'Bruker SHELXTL and local programs'
_computing_structure_refinement 'Bruker SHELXTL'
_computing_structure_solution 'Bruker SHELXTL'
_diffrn_ambient_temperature 150(2)
_diffrn_measured_fraction_theta_full 0.973
_diffrn_measured_fraction_theta_max 0.973
_diffrn_measurement_device_type 'Bruker SMART Proteum 200 CCD diffractometer'
_diffrn_measurement_method '\w rotation with narrow frames'
_diffrn_radiation_monochromator 'silicon 111'
_diffrn_radiation_source 'Daresbury SRS station 9.8'
_diffrn_radiation_type synchrotron
_diffrn_radiation_wavelength 0.6935
_diffrn_reflns_av_R_equivalents 0.0426
_diffrn_reflns_av_sigmaI/netI 0.0925
_diffrn_reflns_limit_h_max 18
_diffrn_reflns_limit_h_min -18
_diffrn_reflns_limit_k_max 18
_diffrn_reflns_limit_k_min -18
_diffrn_reflns_limit_l_max 32
_diffrn_reflns_limit_l_min -32
_diffrn_reflns_number 29859
_diffrn_reflns_theta_full 21.51
_diffrn_reflns_theta_max 21.51
_diffrn_reflns_theta_min 1.56
_diffrn_standards_decay_% 10
_diffrn_standards_number 0
_exptl_absorpt_coefficient_mu 1.077
_exptl_absorpt_correction_T_max 0.96
_exptl_absorpt_correction_T_min 0.90
_exptl_absorpt_correction_type multi-scan
_exptl_crystal_colour Orange/Red
_exptl_crystal_density_diffrn 1.367
_exptl_crystal_density_method 'not measured'
_exptl_crystal_description Plate
_exptl_crystal_F_000 3335
_exptl_crystal_size_max 0.06
_exptl_crystal_size_mid 0.04
_exptl_crystal_size_min 0.01
_refine_diff_density_max 1.197
_refine_diff_density_min -0.934
_refine_diff_density_rms 0.140
_refine_ls_extinction_method none
_refine_ls_goodness_of_fit_ref 1.036
_refine_ls_hydrogen_treatment constr
_refine_ls_matrix_type full
_refine_ls_number_parameters 1742
_refine_ls_number_reflns 19051
_refine_ls_number_restraints 1392
_refine_ls_restrained_S_all 1.023
_refine_ls_R_factor_all 0.1105
_refine_ls_R_factor_gt 0.0849
_refine_ls_shift/su_max 0.001
_refine_ls_shift/su_mean 0.000
_refine_ls_structure_factor_coef Fsqd
_refine_ls_weighting_details 'calc w=1/[\s^2^(Fo^2^)+(0.1247P)^2^+60.6343P] where P=(Fo^2^+2Fc^2^)/3'
_refine_ls_weighting_scheme calc
_refine_ls_wR_factor_gt 0.2400
_refine_ls_wR_factor_ref 0.2607
_reflns_number_gt 13869
_reflns_number_total 19051
_reflns_threshold_expression I>2\s(I)
_cod_data_source_file ic034979bsi20030818_045831.cif
_cod_data_source_block lfj200
_cod_original_formula_sum 'C110.50 H155.50 F6 Mn13 N36 O27.25'
_cod_database_code 4312443

loop_
_symmetry_equiv_pos_as_xyz
'x, y, z'
'-x, -y, -z'

loop_
_atom_site_label
_atom_site_type_symbol
_atom_site_fract_x
_atom_site_fract_y
_atom_site_fract_z
_atom_site_U_iso_or_equiv
_atom_site_adp_type
_atom_site_occupancy
_atom_site_symmetry_multiplicity
_atom_site_calc_flag
_atom_site_refinement_flags
_atom_site_disorder_assembly
_atom_site_disorder_group
Mn1 Mn 0.5000 -0.5000 1.0000 0.0226(4) Uani 1 2 d S . .
Mn2 Mn 0.64755(9) -0.45780(9) 0.99884(4) 0.0282(3) Uani 1 1 d . . .
Mn3 Mn 0.46921(9) -0.32696(9) 0.99235(4) 0.0296(4) Uani 1 1 d . . .
Mn4 Mn 0.30859(9) -0.35740(8) 1.01102(4) 0.0260(3) Uani 1 1 d . . .
Mn5 Mn 0.65558(10) -0.37202(10) 0.90210(5) 0.0366(4) Uani 1 1 d . . .
Mn6 Mn 0.29870(10) -0.21309(9) 1.08858(5) 0.0370(4) Uani 1 1 d . . .
Mn7 Mn 0.28411(10) -0.42616(10) 0.91761(5) 0.0343(4) Uani 1 1 d . . .
O1 O 0.5180(4) -0.4176(4) 1.03082(19) 0.0283(14) Uani 1 1 d . . .
O2 O 0.4573(4) -0.4113(4) 0.96372(19) 0.0276(14) Uani 1 1 d . . .
O3 O 0.3747(4) -0.4510(4) 1.03795(18) 0.0249(13) Uani 1 1 d U . .
O4 O 0.5958(4) -0.3704(4) 0.9636(2) 0.0307(14) Uani 1 1 d . . .
O5 O 0.3470(4) -0.2797(4) 1.0303(2) 0.0305(14) Uani 1 1 d . . .
O6 O 0.2976(4) -0.4382(4) 0.97598(19) 0.0294(14) Uani 1 1 d . . .
N11 N 0.7762(5) -0.4557(5) 0.9137(3) 0.0402(18) Uani 1 1 d U . .
N12 N 0.7716(5) -0.4817(5) 0.9558(3) 0.0388(18) Uani 1 1 d U . .
N13 N 0.8527(6) -0.5297(5) 0.9607(3) 0.0447(19) Uani 1 1 d U . .
C11 C 0.8672(7) -0.4906(7) 0.8908(4) 0.048(2) Uani 1 1 d U . .
C12 C 0.9150(7) -0.5377(7) 0.9204(4) 0.052(2) Uani 1 1 d U . .
C13 C 1.0113(8) -0.5824(8) 0.9063(5) 0.062(3) Uani 1 1 d U . .
H13 H 1.0444 -0.6125 0.9264 0.075 Uiso 1 1 calc R . .
C14 C 1.0563(8) -0.5804(9) 0.8612(5) 0.072(3) Uani 1 1 d U . .
C15 C 1.0091(9) -0.5330(9) 0.8312(5) 0.073(3) Uani 1 1 d U . .
C16 C 0.9162(8) -0.4898(8) 0.8458(4) 0.062(3) Uani 1 1 d U . .
H16 H 0.8836 -0.4586 0.8256 0.075 Uiso 1 1 calc R . .
C17 C 1.1644(9) -0.6353(11) 0.8434(6) 0.100(5) Uani 1 1 d U . .
C18 C 1.0621(10) -0.5334(12) 0.7822(6) 0.103(5) Uani 1 1 d U . .
N21 N 0.6662(5) -0.4431(5) 1.0951(3) 0.0346(17) Uani 1 1 d U . .
N22 N 0.6549(5) -0.3968(5) 1.0596(3) 0.0367(17) Uani 1 1 d U . .
N23 N 0.6295(6) -0.3146(5) 1.0717(3) 0.0453(19) Uani 1 1 d U . .
C21 C 0.6479(6) -0.3863(7) 1.1314(3) 0.0369(19) Uani 1 1 d U . .
C22 C 0.6252(7) -0.3063(7) 1.1169(4) 0.044(2) Uani 1 1 d U . .
C23 C 0.6009(7) -0.2320(7) 1.1472(4) 0.052(2) Uani 1 1 d U . .
H23 H 0.5838 -0.1769 1.1371 0.063 Uiso 1 1 calc R . .
C24 C 0.6026(8) -0.2417(8) 1.1906(4) 0.058(3) Uani 1 1 d U . .
C25 C 0.6262(7) -0.3246(8) 1.2066(4) 0.052(2) Uani 1 1 d U . .
C26 C 0.6463(7) -0.3954(8) 1.1771(3) 0.046(2) Uani 1 1 d U . .
H26 H 0.6588 -0.4494 1.1876 0.055 Uiso 1 1 calc R . .
C27 C 0.5829(9) -0.1643(9) 1.2228(5) 0.078(4) Uani 1 1 d U . .
C28 C 0.6303(8) -0.3345(10) 1.2551(4) 0.068(3) Uani 1 1 d U . .
N31 N 0.5282(5) -0.2865(5) 0.8992(3) 0.0352(17) Uani 1 1 d U . .
N32 N 0.4527(5) -0.2615(5) 0.9375(3) 0.0386(18) Uani 1 1 d U . .
N33 N 0.3747(6) -0.2024(6) 0.9321(3) 0.0443(19) Uani 1 1 d U . .
C31 C 0.4940(7) -0.2363(6) 0.8684(3) 0.0381(19) Uani 1 1 d U . .
C32 C 0.3994(7) -0.1848(7) 0.8877(4) 0.044(2) Uani 1 1 d U . .
C33 C 0.3451(8) -0.1259(7) 0.8641(4) 0.053(2) Uani 1 1 d U . .
H33 H 0.2802 -0.0916 0.8778 0.064 Uiso 1 1 calc R . .
C34 C 0.3867(9) -0.1187(7) 0.8212(4) 0.058(2) Uani 1 1 d U . .
C35 C 0.4838(9) -0.1705(7) 0.8005(4) 0.055(2) Uani 1 1 d U . .
C36 C 0.5386(9) -0.2303(7) 0.8238(4) 0.049(2) Uani 1 1 d U . .
H36 H 0.6034 -0.2655 0.8100 0.059 Uiso 1 1 calc R . .
C37 C 0.3295(11) -0.0539(9) 0.7936(5) 0.083(4) Uani 1 1 d U . .
C38 C 0.5335(11) -0.1626(9) 0.7522(4) 0.079(4) Uani 1 1 d U . .
N41 N 0.4029(6) -0.1866(5) 1.0680(3) 0.0445(19) Uani 1 1 d U . .
N42 N 0.4647(6) -0.2255(5) 1.0261(3) 0.0438(19) Uani 1 1 d U . .
N43 N 0.5184(6) -0.1920(5) 1.0113(3) 0.0463(19) Uani 1 1 d U . .
C41 C 0.4220(8) -0.1257(7) 1.0814(4) 0.049(2) Uani 1 1 d U . .
C42 C 0.4917(8) -0.1290(7) 1.0448(4) 0.052(2) Uani 1 1 d U . .
C43 C 0.5260(9) -0.0707(7) 1.0472(5) 0.061(3) Uani 1 1 d U . .
H43 H 0.5737 -0.0726 1.0221 0.073 Uiso 1 1 calc R . .
C44 C 0.4883(9) -0.0131(8) 1.0864(5) 0.069(3) Uani 1 1 d U . .
C45 C 0.4174(9) -0.0108(8) 1.1247(5) 0.071(3) Uani 1 1 d U . .
C46 C 0.3800(9) -0.0659(7) 1.1232(5) 0.065(3) Uani 1 1 d U . .
H46 H 0.3312 -0.0629 1.1479 0.078 Uiso 1 1 calc R . .
C47 C 0.5238(11) 0.0510(9) 1.0884(6) 0.084(4) Uani 1 1 d U . .
C48 C 0.3770(11) 0.0531(10) 1.1683(6) 0.096(5) Uani 1 1 d U . .
N51 N 0.1941(5) -0.2400(5) 1.1057(3) 0.0355(17) Uani 1 1 d U . .
N52 N 0.1925(5) -0.2912(5) 1.0742(3) 0.0358(18) Uani 1 1 d U . .
N53 N 0.1174(6) -0.2975(5) 1.0883(3) 0.0396(18) Uani 1 1 d U . .
C51 C 0.1152(6) -0.2121(6) 1.1431(3) 0.036(2) Uani 1 1 d U . .
C52 C 0.0692(7) -0.2487(6) 1.1314(3) 0.039(2) Uani 1 1 d U . .
C53 C -0.0179(7) -0.2300(7) 1.1615(3) 0.044(2) Uani 1 1 d U . .
H53 H -0.0508 -0.2544 1.1536 0.053 Uiso 1 1 calc R . .
C54 C -0.0527(7) -0.1758(7) 1.2021(3) 0.045(2) Uani 1 1 d U . .
C55 C -0.0029(7) -0.1377(7) 1.2138(3) 0.046(2) Uani 1 1 d U . .
C56 C 0.0808(7) -0.1566(7) 1.1839(3) 0.044(2) Uani 1 1 d U . .
H56 H 0.1143 -0.1322 1.1911 0.053 Uiso 1 1 calc R . .
C57 C -0.1459(8) -0.1555(8) 1.2364(4) 0.060(3) Uani 1 1 d U . .
C58 C -0.0449(8) -0.0765(8) 1.2598(4) 0.058(3) Uani 1 1 d U . .
N61 N 0.2350(5) -0.2958(5) 0.9346(3) 0.0360(17) Uani 1 1 d U . .
N62 N 0.2340(5) -0.2683(5) 0.9767(3) 0.0344(17) Uani 1 1 d U . .
N63 N 0.1892(5) -0.1828(5) 0.9878(3) 0.0409(19) Uani 1 1 d U . .
C61 C 0.1869(7) -0.2205(7) 0.9190(3) 0.040(2) Uani 1 1 d U . .
C62 C 0.1580(7) -0.1508(7) 0.9522(4) 0.044(2) Uani 1 1 d U . .
C63 C 0.1054(7) -0.0634(7) 0.9463(4) 0.057(3) Uani 1 1 d U . .
H63 H 0.0843 -0.0163 0.9697 0.068 Uiso 1 1 calc R . .
C64 C 0.0853(8) -0.0478(8) 0.9058(4) 0.061(3) Uani 1 1 d U . .
C65 C 0.1171(8) -0.1197(8) 0.8710(4) 0.060(3) Uani 1 1 d U . .
C66 C 0.1671(7) -0.2053(7) 0.8765(4) 0.051(2) Uani 1 1 d U . .
H66 H 0.1878 -0.2523 0.8532 0.061 Uiso 1 1 calc R . .
C67 C 0.0256(10) 0.0472(9) 0.8998(5) 0.084(4) Uani 1 1 d U . .
C68 C 0.0952(11) -0.1013(10) 0.8255(5) 0.089(4) Uani 1 1 d U . .
F1 F 0.7127(4) -0.3734(4) 0.8432(2) 0.0569(17) Uani 1 1 d . . .
F2 F 0.2553(4) -0.1476(4) 1.1444(2) 0.0579(17) Uani 1 1 d . . .
F3 F 0.2671(4) -0.4114(4) 0.86186(19) 0.0504(15) Uani 1 1 d . . .
O1M O 0.6618(7) -0.2588(6) 0.9263(3) 0.076(3) Uani 1 1 d U . .
C1M C 0.7260(19) -0.2306(17) 0.9029(10) 0.169(8) Uani 1 1 d U . .
O2M O 0.6476(4) -0.4885(4) 0.8817(2) 0.0353(15) Uani 1 1 d . . .
C2M C 0.7215(7) -0.5546(7) 0.8435(3) 0.050(3) Uani 1 1 d . . .
O3M O 0.2103(5) -0.1011(5) 1.0583(3) 0.059(2) Uani 1 1 d . . .
C3M C 0.2372(19) -0.0385(15) 1.0319(13) 0.194(13) Uani 1 1 d . . .
O4M O 0.3865(4) -0.3352(4) 1.1125(2) 0.0390(16) Uani 1 1 d . . .
C4M C 0.4166(8) -0.3308(8) 1.1513(3) 0.054(3) Uani 1 1 d . . .
O5M O 0.4266(4) -0.4500(4) 0.8899(2) 0.0369(16) Uani 1 1 d . . .
C5M C 0.4530(8) -0.4136(8) 0.8493(3) 0.053(3) Uani 1 1 d . . .
O6M O 0.1442(5) -0.4069(5) 0.9507(3) 0.062(2) Uani 1 1 d . . .
C6M C 0.1062(10) -0.4534(11) 0.9335(5) 0.081(4) Uani 1 1 d . . .
Mn11 Mn 0.5000 0.0000 0.5000 0.0235(4) Uani 1 2 d S . .
Mn12 Mn 0.36835(9) -0.04272(9) 0.48799(4) 0.0299(4) Uani 1 1 d . . .
Mn13 Mn 0.31448(9) 0.14232(9) 0.49836(4) 0.0286(3) Uani 1 1 d . . .
Mn14 Mn 0.46182(9) 0.18232(9) 0.49328(5) 0.0303(4) Uani 1 1 d . . .
Mn15 Mn 0.31817(10) 0.06297(10) 0.39968(5) 0.0373(4) Uani 1 1 d . . .
Mn16 Mn 0.27393(10) 0.28753(10) 0.58532(5) 0.0367(4) Uani 1 1 d . . .
Mn17 Mn 0.67159(10) 0.12706(10) 0.41737(5) 0.0378(4) Uani 1 1 d . . .
O11 O 0.3707(4) 0.0425(4) 0.52960(18) 0.0273(14) Uani 1 1 d . . .
O12 O 0.4619(4) 0.0905(4) 0.46373(19) 0.0292(14) Uani 1 1 d . . .
O13 O 0.5085(4) 0.0768(4) 0.53856(19) 0.0278(14) Uani 1 1 d . . .
O14 O 0.3141(4) 0.0587(4) 0.46118(19) 0.0283(14) Uani 1 1 d . . .
O15 O 0.3365(4) 0.2210(4) 0.5270(2) 0.0311(14) Uani 1 1 d . . .
O16 O 0.5944(4) 0.1308(4) 0.4750(2) 0.0334(15) Uani 1 1 d . . .
N111 N 0.3949(6) -0.1898(6) 0.4232(4) 0.061(2) Uani 1 1 d U . .
N112 N 0.3742(5) -0.1088(6) 0.4301(3) 0.0442(19) Uani 1 1 d U . .
N113 N 0.3582(5) -0.0654(6) 0.3944(3) 0.0416(18) Uani 1 1 d U . .
C111 C 0.3929(8) -0.2022(9) 0.3794(5) 0.066(3) Uani 1 1 d U . .
C112 C 0.3685(7) -0.1249(8) 0.3623(4) 0.056(2) Uani 1 1 d U . .
C113 C 0.3567(8) -0.1152(9) 0.3169(4) 0.066(3) Uani 1 1 d U . .
H113 H 0.3420 -0.0623 0.3048 0.079 Uiso 1 1 calc R . .
C114 C 0.3682(9) -0.1870(11) 0.2930(5) 0.082(3) Uani 1 1 d U . .
C115 C 0.3955(9) -0.2664(11) 0.3110(6) 0.090(3) Uani 1 1 d U . .
C116 C 0.4090(9) -0.2789(10) 0.3544(6) 0.086(3) Uani 1 1 d U . .
H116 H 0.4270 -0.3329 0.3657 0.103 Uiso 1 1 calc R . .
C117 C 0.3552(11) -0.1773(13) 0.2458(6) 0.115(5) Uani 1 1 d U . .
C118 C 0.4117(12) -0.3477(13) 0.2801(7) 0.128(6) Uani 1 1 d U . .
N121 N 0.2192(5) -0.0448(6) 0.5617(3) 0.0405(18) Uani 1 1 d U . .
N122 N 0.2395(5) -0.0212(5) 0.5199(3) 0.0383(18) Uani 1 1 d U . .
N123 N 0.1654(5) 0.0213(5) 0.5062(3) 0.0403(18) Uani 1 1 d U . .
C121 C 0.1280(7) -0.0156(7) 0.5756(4) 0.042(2) Uani 1 1 d U . .
C122 C 0.0960(7) 0.0236(7) 0.5398(4) 0.042(2) Uani 1 1 d U . .
C123 C 0.0015(7) 0.0631(7) 0.5437(4) 0.049(2) Uani 1 1 d U . .
H123 H -0.0200 0.0898 0.5195 0.058 Uiso 1 1 calc R . .
C124 C -0.0579(7) 0.0616(8) 0.5834(4) 0.056(2) Uani 1 1 d U . .
C125 C -0.0262(7) 0.0210(8) 0.6197(4) 0.056(2) Uani 1 1 d U . .
C126 C 0.0662(7) -0.0185(8) 0.6159(4) 0.054(2) Uani 1 1 d U . .
H126 H 0.0875 -0.0470 0.6398 0.064 Uiso 1 1 calc R . .
C127 C -0.1610(7) 0.1055(8) 0.5890(5) 0.069(3) Uani 1 1 d U . .
C128 C -0.0926(9) 0.0206(11) 0.6637(5) 0.088(4) Uani 1 1 d U . .
N131 N 0.2713(5) 0.1938(5) 0.4131(3) 0.0410(19) Uani 1 1 d U . .
N132 N 0.2582(5) 0.2276(5) 0.4562(3) 0.0374(18) Uani 1 1 d U . .
N133 N 0.2181(6) 0.3126(6) 0.4629(3) 0.0447(19) Uani 1 1 d U . .
C131 C 0.2364(7) 0.2640(7) 0.3911(4) 0.047(2) Uani 1 1 d U . .
C132 C 0.2036(7) 0.3369(7) 0.4216(4) 0.051(2) Uani 1 1 d U . .
C133 C 0.1650(8) 0.4203(8) 0.4083(5) 0.068(3) Uani 1 1 d U . .
H133 H 0.1413 0.4715 0.4294 0.081 Uiso 1 1 calc R . .
C134 C 0.1625(8) 0.4255(9) 0.3639(5) 0.072(3) Uani 1 1 d U . .
C135 C 0.1959(9) 0.3512(9) 0.3335(5) 0.069(3) Uani 1 1 d U . .
C136 C 0.2335(8) 0.2695(8) 0.3456(4) 0.059(3) Uani 1 1 d U . .
H136 H 0.2566 0.2187 0.3243 0.071 Uiso 1 1 calc R . .
C137 C 0.1217(9) 0.5171(10) 0.3492(6) 0.090(5) Uani 1 1 d U . .
C138 C 0.1904(11) 0.3603(11) 0.2842(5) 0.092(4) Uani 1 1 d U . .
N141 N 0.1813(5) 0.2478(5) 0.5939(2) 0.0321(17) Uani 1 1 d U . .
N142 N 0.1853(5) 0.2017(5) 0.5571(3) 0.0374(18) Uani 1 1 d U . .
N143 N 0.1153(6) 0.1880(6) 0.5660(3) 0.0435(19) Uani 1 1 d U . .
C141 C 0.1034(6) 0.2637(6) 0.6288(3) 0.036(2) Uani 1 1 d U . .
C142 C 0.0629(7) 0.2261(7) 0.6112(3) 0.039(2) Uani 1 1 d U . .
C143 C -0.0203(7) 0.2313(7) 0.6380(4) 0.044(2) Uani 1 1 d U . .
H143 H -0.0474 0.2051 0.6256 0.053 Uiso 1 1 calc R . .
C144 C -0.0609(7) 0.2755(7) 0.6826(4) 0.049(2) Uani 1 1 d U . .
C145 C -0.0181(7) 0.3121(7) 0.6999(3) 0.046(2) Uani 1 1 d U . .
C146 C 0.0624(7) 0.3077(6) 0.6745(3) 0.039(2) Uani 1 1 d U . .
H146 H 0.0896 0.3333 0.6872 0.047 Uiso 1 1 calc R . .
C147 C -0.1511(8) 0.2811(9) 0.7113(4) 0.069(3) Uani 1 1 d U . .
C148 C -0.0663(8) 0.3634(8) 0.7495(4) 0.061(3) Uani 1 1 d U . .
N151 N 0.3720(6) 0.3225(5) 0.5722(3) 0.047(2) Uani 1 1 d U . .
N152 N 0.4404(6) 0.2874(5) 0.5314(3) 0.047(2) Uani 1 1 d U . .
N153 N 0.4926(6) 0.3237(6) 0.5228(4) 0.063(2) Uani 1 1 d U . .
C151 C 0.3825(8) 0.3842(8) 0.5913(5) 0.065(3) Uani 1 1 d U . .
C152 C 0.4576(9) 0.3857(8) 0.5597(5) 0.074(3) Uani 1 1 d U . .
C153 C 0.4851(11) 0.4445(10) 0.5666(7) 0.106(4) Uani 1 1 d U . .
H153 H 0.5334 0.4463 0.5437 0.127 Uiso 1 1 calc R . .
C154 C 0.4404(12) 0.4991(11) 0.6071(7) 0.114(4) Uani 1 1 d U . .
C155 C 0.3636(12) 0.4988(10) 0.6419(7) 0.103(4) Uani 1 1 d U . .
C156 C 0.3327(10) 0.4425(8) 0.6337(5) 0.078(3) Uani 1 1 d U . .
H156 H 0.2815 0.4431 0.6554 0.094 Uiso 1 1 calc R . .
C157 C 0.4639(16) 0.5716(14) 0.6147(9) 0.155(7) Uani 1 1 d U . .
C158 C 0.3107(14) 0.5565(12) 0.6915(7) 0.131(6) Uani 1 1 d U . .
N161 N 0.5593(5) 0.2075(5) 0.3988(3) 0.0376(17) Uani 1 1 d U . .
N162 N 0.4755(6) 0.2398(6) 0.4301(3) 0.0451(19) Uani 1 1 d U . .
N163 N 0.4091(6) 0.2964(6) 0.4150(3) 0.049(2) Uani 1 1 d U . .
C161 C 0.5461(7) 0.2447(6) 0.3603(3) 0.0375(19) Uani 1 1 d U . .
C162 C 0.4532(7) 0.3002(7) 0.3704(4) 0.045(2) Uani 1 1 d U . .
C163 C 0.4142(8) 0.3521(7) 0.3392(4) 0.047(2) Uani 1 1 d U . .
H163 H 0.3496 0.3900 0.3468 0.056 Uiso 1 1 calc R . .
C164 C 0.4739(8) 0.3456(7) 0.2970(3) 0.046(2) Uani 1 1 d U . .
C165 C 0.5713(8) 0.2870(7) 0.2866(4) 0.049(2) Uani 1 1 d U . .
C166 C 0.6071(8) 0.2371(7) 0.3164(3) 0.042(2) Uani 1 1 d U . .
H166 H 0.6715 0.1977 0.3085 0.050 Uiso 1 1 calc R . .
C167 C 0.4340(9) 0.4034(8) 0.2631(4) 0.061(3) Uani 1 1 d U . .
C168 C 0.6371(9) 0.2808(9) 0.2391(4) 0.062(3) Uani 1 1 d U . .
F11 F 0.3230(4) 0.0673(4) 0.34041(19) 0.0606(18) Uani 1 1 d . . .
F12 F 0.2145(4) 0.3548(4) 0.6413(2) 0.0583(17) Uani 1 1 d . . .
F13 F 0.7492(4) 0.1231(4) 0.3624(2) 0.0587(17) Uani 1 1 d . . .
O11M O 0.1761(5) 0.0886(6) 0.4217(3) 0.068(2) Uani 1 1 d U . .
C11M C 0.0971(17) 0.1423(18) 0.4106(10) 0.192(10) Uani 1 1 d U . .
O12M O 0.4624(4) 0.0343(4) 0.38237(19) 0.0360(16) Uani 1 1 d . . .
C12M C 0.4981(8) 0.0694(8) 0.3438(3) 0.055(3) Uani 1 1 d . . .
O13M O 0.3636(4) 0.1726(4) 0.6137(2) 0.0359(15) Uani 1 1 d . . .
C13M C 0.3858(8) 0.1858(8) 0.6550(4) 0.057(3) Uani 1 1 d . . .
O14M O 0.1911(5) 0.3943(5) 0.5505(3) 0.059(2) Uani 1 1 d . . .
C14M C 0.0916(10) 0.4489(10) 0.5676(6) 0.099(5) Uani 1 1 d . . .
O15M O 0.6595(6) 0.2467(5) 0.4500(3) 0.060(2) Uani 1 1 d . . .
C15M C 0.726(2) 0.245(2) 0.4707(12) 0.122(11) Uiso 0.60 1 d P A 1
C15N C 0.640(3) 0.328(3) 0.4316(16) 0.109(14) Uiso 0.40 1 d P A 2
O16M O 0.6688(4) 0.0127(4) 0.3908(2) 0.0387(16) Uani 1 1 d U . .
C16M C 0.7462(8) -0.0521(8) 0.3527(4) 0.059(3) Uani 1 1 d U A .
O1S O 0.7405(13) -0.2490(12) 1.0158(7) 0.087(5) Uiso 0.50 1 d PDU . .
C1S C 0.8210(14) -0.3218(13) 0.9971(8) 0.054(6) Uiso 0.50 1 d PDU . .
O2S O 0.2735(16) 0.4742(15) 0.4687(8) 0.110(7) Uiso 0.50 1 d PDU . .
C2S C 0.303(2) 0.499(2) 0.4977(11) 0.096(9) Uiso 0.50 1 d PDU . .
O3S O 0.228(3) 0.129(3) 0.9008(14) 0.093(11) Uiso 0.25 1 d PDU . .
C3S C 0.180(4) 0.204(3) 0.930(2) 0.096(15) Uiso 0.25 1 d PDU . .
O4S O 0.0108(15) -0.2713(14) 1.0272(8) 0.098(6) Uiso 0.50 1 d PDU . .
C4S C -0.017(3) -0.204(2) 1.0043(14) 0.129(12) Uiso 0.50 1 d PDU . .
O5S O -0.0015(19) 0.3202(17) 0.4975(9) 0.127(8) Uiso 0.50 1 d PDU . .
C5S C 0.001(2) 0.2462(18) 0.5071(11) 0.090(8) Uiso 0.50 1 d PDU . .
O6S O 0.141(3) 0.037(2) 1.1625(12) 0.083(10) Uiso 0.25 1 d PDU . .
C6S C 0.127(4) 0.040(4) 1.2074(13) 0.075(13) Uiso 0.25 1 d PDU . .
O1W O 0.845(2) 0.2103(19) 0.3213(10) 0.144(10) Uiso 0.50 1 d P . .
O2W O 0.252(4) 0.621(3) 0.4005(19) 0.126(17) Uiso 0.25 1 d P . .

loop_
_atom_site_aniso_label
_atom_site_aniso_U_11
_atom_site_aniso_U_22
_atom_site_aniso_U_33
_atom_site_aniso_U_23
_atom_site_aniso_U_13
_atom_site_aniso_U_12
Mn1 0.0224(10) 0.0287(11) 0.0175(9) 0.0022(8) -0.0066(8) -0.0134(9)
Mn2 0.0284(8) 0.0336(8) 0.0270(7) 0.0048(6) -0.0116(6) -0.0175(7)
Mn3 0.0326(8) 0.0367(8) 0.0259(7) 0.0073(6) -0.0105(6) -0.0216(7)
Mn4 0.0257(7) 0.0284(8) 0.0221(7) 0.0011(6) -0.0079(6) -0.0123(6)
Mn5 0.0346(9) 0.0435(9) 0.0341(8) 0.0114(7) -0.0078(7) -0.0233(7)
Mn6 0.0359(9) 0.0351(9) 0.0371(9) -0.0056(7) -0.0103(7) -0.0166(7)
Mn7 0.0371(9) 0.0416(9) 0.0293(8) 0.0067(6) -0.0179(7) -0.0199(7)
O1 0.032(4) 0.033(4) 0.026(3) -0.001(3) -0.015(3) -0.018(3)
O2 0.036(4) 0.032(3) 0.022(3) 0.008(3) -0.016(3) -0.018(3)
O3 0.020(3) 0.028(3) 0.021(3) 0.001(2) -0.002(2) -0.011(2)
O4 0.031(4) 0.036(4) 0.030(3) 0.008(3) -0.008(3) -0.021(3)
O5 0.029(3) 0.030(4) 0.035(4) 0.005(3) -0.012(3) -0.015(3)
O6 0.028(3) 0.033(4) 0.029(3) 0.002(3) -0.014(3) -0.014(3)
N11 0.033(4) 0.053(4) 0.042(4) 0.006(3) -0.009(3) -0.029(3)
N12 0.034(4) 0.042(4) 0.047(4) 0.002(3) -0.017(3) -0.022(3)
N13 0.032(4) 0.047(4) 0.058(4) 0.000(4) -0.017(3) -0.020(3)
C11 0.033(4) 0.058(5) 0.057(5) -0.001(4) -0.005(4) -0.030(4)
C12 0.034(4) 0.055(5) 0.065(5) -0.007(4) -0.007(4) -0.028(4)
C13 0.036(5) 0.068(6) 0.081(6) -0.018(5) -0.012(4) -0.029(4)
C14 0.040(5) 0.081(6) 0.090(6) -0.023(5) 0.003(4) -0.039(5)
C15 0.045(5) 0.087(6) 0.084(6) -0.011(5) 0.004(4) -0.044(5)
C16 0.045(5) 0.073(6) 0.068(5) 0.001(5) 0.002(4) -0.040(4)
C17 0.032(6) 0.116(11) 0.131(12) -0.036(9) 0.004(7) -0.038(7)
C18 0.064(8) 0.142(12) 0.091(9) -0.010(9) 0.022(7) -0.067(9)
N21 0.030(4) 0.044(4) 0.033(4) 0.002(3) -0.012(3) -0.021(3)
N22 0.038(4) 0.035(4) 0.040(4) 0.000(3) -0.014(3) -0.020(3)
N23 0.047(4) 0.042(4) 0.050(4) 0.000(3) -0.020(4) -0.022(4)
C21 0.028(4) 0.050(4) 0.040(4) -0.001(4) -0.012(3) -0.025(4)
C22 0.035(4) 0.047(4) 0.048(4) -0.004(4) -0.011(4) -0.021(4)
C23 0.041(5) 0.051(5) 0.059(5) -0.015(4) -0.012(4) -0.020(4)
C24 0.040(5) 0.068(5) 0.058(5) -0.024(4) -0.005(4) -0.026(4)
C25 0.033(4) 0.080(5) 0.040(5) -0.016(4) -0.007(4) -0.029(4)
C26 0.033(4) 0.066(5) 0.039(4) -0.004(4) -0.008(4) -0.027(4)
C27 0.058(7) 0.083(8) 0.073(8) -0.046(7) -0.005(6) -0.029(7)
C28 0.047(7) 0.116(10) 0.032(6) -0.017(6) 0.000(5) -0.041(7)
N31 0.040(4) 0.042(4) 0.029(4) 0.008(3) -0.008(3) -0.026(3)
N32 0.037(4) 0.044(4) 0.032(4) 0.002(3) -0.007(3) -0.020(3)
N33 0.043(4) 0.048(4) 0.040(4) 0.002(3) -0.015(3) -0.021(4)
C31 0.053(4) 0.038(4) 0.039(4) 0.012(3) -0.020(3) -0.032(4)
C32 0.051(4) 0.042(4) 0.050(4) 0.007(4) -0.023(4) -0.028(4)
C33 0.060(5) 0.051(5) 0.060(5) 0.013(4) -0.034(4) -0.029(4)
C34 0.078(5) 0.050(5) 0.064(5) 0.018(4) -0.045(4) -0.035(4)
C35 0.087(5) 0.052(5) 0.048(5) 0.018(4) -0.036(4) -0.045(4)
C36 0.074(5) 0.043(5) 0.040(5) 0.016(4) -0.026(4) -0.034(4)
C37 0.113(10) 0.073(8) 0.080(8) 0.033(7) -0.070(8) -0.040(7)
C38 0.126(10) 0.087(9) 0.040(6) 0.031(6) -0.034(6) -0.063(8)
N41 0.046(4) 0.036(4) 0.054(4) 0.002(3) -0.020(4) -0.020(3)
N42 0.047(4) 0.036(4) 0.055(4) 0.007(3) -0.018(4) -0.026(4)
N43 0.045(4) 0.038(4) 0.067(5) 0.011(4) -0.021(4) -0.027(4)
C41 0.054(5) 0.036(4) 0.064(5) -0.002(4) -0.027(4) -0.023(4)
C42 0.051(5) 0.041(4) 0.073(5) 0.007(4) -0.026(4) -0.026(4)
C43 0.060(5) 0.044(5) 0.088(6) 0.004(4) -0.029(5) -0.031(4)
C44 0.068(6) 0.052(5) 0.095(6) -0.006(5) -0.032(5) -0.032(5)
C45 0.070(6) 0.051(5) 0.093(6) -0.017(5) -0.026(5) -0.030(5)
C46 0.064(6) 0.047(5) 0.079(6) -0.018(5) -0.027(5) -0.024(4)
C47 0.098(9) 0.055(7) 0.125(11) 0.000(7) -0.051(8) -0.049(7)
C48 0.089(10) 0.083(9) 0.105(10) -0.046(8) -0.023(8) -0.039(8)
N51 0.030(4) 0.036(4) 0.031(4) -0.005(3) -0.006(3) -0.012(3)
N52 0.032(4) 0.036(4) 0.033(4) -0.003(3) -0.006(3) -0.015(3)
N53 0.038(4) 0.039(4) 0.038(4) 0.003(3) -0.008(3) -0.018(3)
C51 0.030(4) 0.037(4) 0.030(4) 0.001(3) -0.006(3) -0.011(3)
C52 0.040(4) 0.034(4) 0.032(4) 0.005(3) -0.004(3) -0.014(3)
C53 0.043(5) 0.044(5) 0.037(4) 0.009(4) -0.007(4) -0.019(4)
C54 0.039(5) 0.045(5) 0.032(4) 0.010(4) -0.001(4) -0.013(4)
C55 0.041(5) 0.045(5) 0.032(4) 0.003(4) -0.005(4) -0.011(4)
C56 0.035(4) 0.044(5) 0.035(4) -0.004(4) -0.007(4) -0.008(4)
C57 0.048(6) 0.065(7) 0.040(6) 0.007(5) 0.006(5) -0.020(6)
C58 0.055(7) 0.063(7) 0.029(5) -0.004(5) 0.006(5) -0.020(6)
N61 0.031(4) 0.046(4) 0.034(4) 0.013(3) -0.018(3) -0.018(3)
N62 0.031(4) 0.035(4) 0.035(4) 0.006(3) -0.015(3) -0.013(3)
N63 0.033(4) 0.036(4) 0.047(4) 0.009(3) -0.016(3) -0.011(3)
C61 0.033(4) 0.045(4) 0.046(4) 0.015(4) -0.020(4) -0.018(4)
C62 0.033(4) 0.040(4) 0.054(4) 0.016(4) -0.014(4) -0.015(4)
C63 0.042(5) 0.047(5) 0.064(5) 0.021(4) -0.014(4) -0.010(4)
C64 0.044(5) 0.059(5) 0.071(5) 0.031(4) -0.019(4) -0.018(4)
C65 0.050(5) 0.066(5) 0.062(5) 0.030(4) -0.029(4) -0.022(4)
C66 0.044(5) 0.057(5) 0.055(5) 0.023(4) -0.028(4) -0.023(4)
C67 0.065(8) 0.061(7) 0.099(10) 0.043(7) -0.029(7) -0.011(6)
C68 0.086(9) 0.094(10) 0.080(8) 0.048(7) -0.046(7) -0.032(8)
F1 0.049(4) 0.074(4) 0.047(4) 0.026(3) -0.006(3) -0.037(3)
F2 0.056(4) 0.054(4) 0.053(4) -0.021(3) -0.010(3) -0.024(3)
F3 0.062(4) 0.063(4) 0.036(3) 0.012(3) -0.029(3) -0.032(3)
O1M 0.099(7) 0.066(6) 0.114(7) 0.037(5) -0.055(6) -0.068(5)
C1M 0.169(15) 0.153(14) 0.197(17) 0.032(13) -0.050(14) -0.095(12)
O2M 0.033(4) 0.046(4) 0.023(3) 0.002(3) -0.003(3) -0.019(3)
C2M 0.047(7) 0.051(7) 0.031(6) -0.009(5) 0.007(5) -0.020(6)
O3M 0.059(5) 0.035(4) 0.079(6) 0.009(4) -0.026(4) -0.018(4)
C3M 0.17(2) 0.105(17) 0.35(4) 0.03(2) -0.13(3) -0.076(17)
O4M 0.037(4) 0.051(4) 0.029(4) 0.001(3) -0.013(3) -0.022(3)
C4M 0.049(7) 0.080(8) 0.030(6) -0.005(5) -0.018(5) -0.028(6)
O5M 0.040(4) 0.049(4) 0.028(3) 0.010(3) -0.014(3) -0.025(3)
C5M 0.073(8) 0.082(8) 0.022(5) 0.024(5) -0.018(5) -0.050(7)
O6M 0.042(5) 0.072(6) 0.075(6) -0.013(4) -0.014(4) -0.033(4)
C6M 0.079(10) 0.123(12) 0.074(9) 0.007(8) -0.034(8) -0.070(10)
Mn11 0.0213(10) 0.0331(11) 0.0168(9) 0.0012(8) -0.0056(8) -0.0144(9)
Mn12 0.0233(8) 0.0443(9) 0.0220(7) 0.0037(6) -0.0069(6) -0.0171(7)
Mn13 0.0255(8) 0.0354(8) 0.0216(7) 0.0011(6) -0.0054(6) -0.0142(7)
Mn14 0.0263(8) 0.0347(8) 0.0310(8) 0.0060(6) -0.0069(6) -0.0174(7)
Mn15 0.0373(9) 0.0526(10) 0.0255(8) 0.0082(7) -0.0167(7) -0.0219(8)
Mn16 0.0312(8) 0.0385(9) 0.0350(8) -0.0055(7) -0.0055(7) -0.0161(7)
Mn17 0.0308(8) 0.0498(10) 0.0352(8) 0.0132(7) -0.0067(7) -0.0244(8)
O11 0.023(3) 0.037(4) 0.019(3) 0.002(3) -0.006(3) -0.014(3)
O12 0.029(3) 0.038(4) 0.024(3) 0.004(3) -0.009(3) -0.019(3)
O13 0.024(3) 0.037(4) 0.022(3) -0.002(3) -0.006(3) -0.016(3)
O14 0.023(3) 0.039(4) 0.020(3) 0.001(3) -0.008(3) -0.013(3)
O15 0.024(3) 0.035(4) 0.031(3) -0.001(3) -0.005(3) -0.015(3)
O16 0.026(3) 0.046(4) 0.031(3) 0.009(3) -0.009(3) -0.021(3)
N111 0.037(4) 0.055(5) 0.082(5) 0.003(4) -0.001(4) -0.027(4)
N112 0.029(4) 0.053(4) 0.051(4) 0.010(4) -0.008(3) -0.023(4)
N113 0.027(4) 0.065(4) 0.035(4) 0.000(3) -0.011(3) -0.024(3)
C111 0.034(4) 0.067(5) 0.087(5) -0.017(4) 0.002(4) -0.031(4)
C112 0.030(4) 0.077(5) 0.056(5) -0.018(4) -0.002(4) -0.029(4)
C113 0.038(5) 0.096(6) 0.061(5) -0.029(5) -0.006(4) -0.036(5)
C114 0.044(5) 0.114(6) 0.080(6) -0.044(5) 0.000(5) -0.044(5)
C115 0.046(5) 0.101(6) 0.108(6) -0.045(5) 0.012(5) -0.045(5)
C116 0.047(5) 0.081(6) 0.109(6) -0.031(5) 0.012(5) -0.037(5)
C117 0.083(9) 0.168(11) 0.082(8) -0.050(7) -0.021(7) -0.057(8)
C118 0.088(9) 0.126(10) 0.148(11) -0.066(9) 0.008(8) -0.063(8)
N121 0.031(4) 0.057(4) 0.036(4) 0.012(3) -0.006(3) -0.027(3)
N122 0.029(4) 0.055(4) 0.031(4) 0.004(3) -0.009(3) -0.022(3)
N123 0.028(4) 0.057(4) 0.041(4) 0.002(3) -0.015(3) -0.023(3)
C121 0.028(4) 0.055(5) 0.047(4) 0.007(4) -0.007(3) -0.027(4)
C122 0.029(4) 0.051(4) 0.050(4) 0.001(4) -0.011(3) -0.025(4)
C123 0.030(4) 0.057(5) 0.059(5) -0.003(4) -0.015(4) -0.022(4)
C124 0.034(4) 0.064(5) 0.072(5) 0.000(5) -0.010(4) -0.029(4)
C125 0.035(4) 0.069(5) 0.067(5) 0.007(4) -0.001(4) -0.035(4)
C126 0.036(4) 0.065(5) 0.057(5) 0.009(4) -0.005(4) -0.030(4)
C127 0.026(5) 0.075(8) 0.103(9) -0.007(7) -0.012(6) -0.028(6)
C128 0.044(7) 0.114(10) 0.084(9) 0.019(8) 0.013(6) -0.041(7)
N131 0.036(4) 0.049(4) 0.036(4) 0.018(3) -0.016(3) -0.018(3)
N132 0.032(4) 0.040(4) 0.039(4) 0.007(3) -0.014(3) -0.017(3)
N133 0.035(4) 0.040(4) 0.052(4) 0.015(3) -0.011(3) -0.016(3)
C131 0.039(4) 0.056(5) 0.054(4) 0.023(4) -0.021(4) -0.027(4)
C132 0.034(4) 0.051(4) 0.064(5) 0.024(4) -0.013(4) -0.020(4)
C133 0.043(5) 0.062(5) 0.083(6) 0.029(5) -0.015(5) -0.018(5)
C134 0.043(5) 0.072(6) 0.085(6) 0.042(5) -0.020(5) -0.018(5)
C135 0.051(5) 0.082(6) 0.073(6) 0.042(5) -0.031(5) -0.027(5)
C136 0.052(5) 0.075(6) 0.059(5) 0.036(4) -0.029(4) -0.032(5)
C137 0.058(8) 0.082(8) 0.108(10) 0.061(8) -0.022(7) -0.022(7)
C138 0.086(9) 0.111(10) 0.085(8) 0.058(7) -0.047(8) -0.044(8)
N141 0.028(4) 0.040(4) 0.024(3) -0.001(3) -0.004(3) -0.016(3)
N142 0.031(4) 0.045(4) 0.031(4) 0.003(3) -0.006(3) -0.018(3)
N143 0.034(4) 0.055(4) 0.042(4) 0.004(3) -0.006(3) -0.026(4)
C141 0.030(4) 0.038(4) 0.026(4) 0.007(3) -0.004(3) -0.010(3)
C142 0.034(4) 0.045(4) 0.034(4) 0.011(3) -0.007(3) -0.019(3)
C143 0.038(4) 0.047(5) 0.046(5) 0.012(4) -0.010(4) -0.023(4)
C144 0.038(5) 0.051(5) 0.042(5) 0.016(4) -0.003(4) -0.016(4)
C145 0.037(4) 0.045(5) 0.031(4) 0.013(4) 0.000(4) -0.009(4)
C146 0.034(4) 0.042(5) 0.029(4) 0.007(4) -0.004(3) -0.013(4)
C147 0.041(6) 0.086(9) 0.060(7) 0.018(6) 0.003(5) -0.029(6)
C148 0.050(7) 0.063(7) 0.027(5) 0.008(5) 0.010(5) -0.009(6)
N151 0.043(4) 0.036(4) 0.059(5) -0.005(3) -0.014(3) -0.019(3)
N152 0.037(4) 0.040(4) 0.067(5) 0.005(4) -0.012(4) -0.024(3)
N153 0.046(4) 0.048(4) 0.099(6) -0.001(4) -0.013(4) -0.032(4)
C151 0.054(5) 0.048(5) 0.090(5) -0.011(4) -0.025(4) -0.023(4)
C152 0.054(5) 0.054(5) 0.117(6) -0.013(4) -0.018(4) -0.034(4)
C153 0.079(6) 0.077(6) 0.157(7) -0.028(6) -0.015(6) -0.046(5)
C154 0.093(6) 0.087(6) 0.163(7) -0.035(6) -0.025(6) -0.053(5)
C155 0.095(6) 0.072(6) 0.135(7) -0.036(5) -0.031(6) -0.039(5)
C156 0.076(6) 0.055(5) 0.102(6) -0.021(5) -0.035(5) -0.028(5)
C157 0.141(11) 0.126(11) 0.204(13) -0.046(9) -0.023(10) -0.088(9)
C158 0.131(11) 0.099(10) 0.147(10) -0.052(8) -0.051(9) -0.043(8)
N161 0.039(4) 0.049(4) 0.035(4) 0.013(3) -0.009(3) -0.031(3)
N162 0.037(4) 0.057(5) 0.046(4) 0.020(4) -0.013(3) -0.027(4)
N163 0.043(4) 0.057(5) 0.050(4) 0.022(4) -0.017(4) -0.026(4)
C161 0.047(4) 0.043(4) 0.034(4) 0.010(3) -0.013(3) -0.031(4)
C162 0.050(4) 0.052(5) 0.042(4) 0.016(4) -0.018(4) -0.032(4)
C163 0.056(5) 0.053(5) 0.045(5) 0.017(4) -0.023(4) -0.034(4)
C164 0.065(5) 0.053(5) 0.036(4) 0.009(4) -0.022(4) -0.039(4)
C165 0.062(5) 0.051(5) 0.038(4) 0.005(4) -0.013(4) -0.033(4)
C166 0.055(5) 0.041(5) 0.031(4) 0.006(4) -0.010(4) -0.027(4)
C167 0.073(8) 0.063(7) 0.044(6) 0.020(5) -0.027(6) -0.029(6)
C168 0.073(7) 0.081(8) 0.033(6) 0.016(5) -0.009(5) -0.044(7)
F11 0.063(4) 0.092(5) 0.030(3) 0.016(3) -0.026(3) -0.036(4)
F12 0.053(4) 0.058(4) 0.052(4) -0.021(3) -0.007(3) -0.025(3)
F13 0.045(4) 0.079(5) 0.054(4) 0.028(3) -0.009(3) -0.037(3)
O11M 0.042(5) 0.094(6) 0.085(6) 0.022(5) -0.038(4) -0.037(5)
C11M 0.119(13) 0.186(16) 0.175(16) 0.023(14) -0.046(12) -0.009(13)
O12M 0.036(4) 0.055(4) 0.020(3) 0.009(3) -0.008(3) -0.026(3)
C12M 0.057(7) 0.088(9) 0.029(6) 0.029(6) -0.014(5) -0.044(7)
O13M 0.035(4) 0.052(4) 0.022(3) 0.002(3) -0.011(3) -0.023(3)
C13M 0.056(7) 0.069(8) 0.032(6) -0.015(5) -0.018(5) -0.020(6)
O14M 0.038(4) 0.046(5) 0.078(6) 0.013(4) -0.014(4) -0.011(4)
C14M 0.058(9) 0.090(11) 0.090(11) 0.011(9) -0.006(8) -0.003(8)
O15M 0.064(5) 0.058(5) 0.075(6) 0.017(4) -0.028(4) -0.041(4)
O16M 0.040(4) 0.045(4) 0.021(3) 0.003(3) -0.001(3) -0.019(3)
C16M 0.046(6) 0.059(7) 0.031(6) -0.005(5) 0.020(5) -0.014(6)

loop_
_atom_type_symbol
_atom_type_description
_atom_type_scat_dispersion_real
_atom_type_scat_dispersion_imag
_atom_type_scat_source
C C 0.0033 0.0016 'International Tables Vol C Tables 4.2.6.8 and 6.1.1.4'
H H 0.0000 0.0000 'International Tables Vol C Tables 4.2.6.8 and 6.1.1.4'
N N 0.0061 0.0033 'International Tables Vol C Tables 4.2.6.8 and 6.1.1.4'
O O 0.0106 0.0060 'International Tables Vol C Tables 4.2.6.8 and 6.1.1.4'
F F 0.0171 0.0103 'International Tables Vol C Tables 4.2.6.8 and 6.1.1.4'
Mn Mn 0.3368 0.7283 'International Tables Vol C Tables 4.2.6.8 and 6.1.1.4'

loop_
_geom_angle_atom_site_label_1
_geom_angle_atom_site_label_2
_geom_angle_atom_site_label_3
_geom_angle
_geom_angle_site_symmetry_1
_geom_angle_site_symmetry_3
_geom_angle_publ_flag
Mn2 Mn1 Mn2 180.0 . 2_647 ?
Mn2 Mn1 Mn3 59.34(4) . . ?
Mn2 Mn1 Mn3 120.66(4) . 2_647 ?
Mn2 Mn1 Mn3 59.34(4) 2_647 2_647 ?
Mn2 Mn1 Mn3 120.66(4) 2_647 . ?
Mn2 Mn1 Mn4 120.58(4) . . ?
Mn2 Mn1 Mn4 59.42(4) . 2_647 ?
Mn2 Mn1 Mn4 59.42(4) 2_647 . ?
Mn2 Mn1 Mn4 120.58(4) 2_647 2_647 ?
Mn2 Mn1 O1 39.30(17) . . ?
Mn2 Mn1 O1 140.70(17) . 2_647 ?
Mn2 Mn1 O1 39.30(17) 2_647 2_647 ?
Mn2 Mn1 O1 140.70(17) 2_647 . ?
Mn2 Mn1 O2 88.28(18) . . ?
Mn2 Mn1 O2 91.72(18) . 2_647 ?
Mn2 Mn1 O2 88.28(18) 2_647 2_647 ?
Mn2 Mn1 O2 91.72(18) 2_647 . ?
Mn2 Mn1 O3 132.81(17) . . ?
Mn2 Mn1 O3 47.19(17) . 2_647 ?
Mn2 Mn1 O3 132.81(17) 2_647 2_647 ?
Mn2 Mn1 O3 47.19(17) 2_647 . ?
Mn3 Mn1 Mn3 180.00(5) . 2_647 ?
Mn3 Mn1 Mn4 62.23(4) . . ?
Mn3 Mn1 Mn4 117.77(4) 2_647 . ?
Mn3 Mn1 Mn4 62.23(4) 2_647 2_647 ?
Mn3 Mn1 Mn4 117.77(4) . 2_647 ?
Mn3 Mn1 O1 43.59(17) . . ?
Mn3 Mn1 O1 43.59(17) 2_647 2_647 ?
Mn3 Mn1 O1 136.41(17) 2_647 . ?
Mn3 Mn1 O1 136.41(17) . 2_647 ?
Mn3 Mn1 O2 39.93(17) . . ?
Mn3 Mn1 O2 39.93(17) 2_647 2_647 ?
Mn3 Mn1 O2 140.07(17) 2_647 . ?
Mn3 Mn1 O2 140.07(17) . 2_647 ?
Mn3 Mn1 O3 89.48(17) . . ?
Mn3 Mn1 O3 89.48(17) 2_647 2_647 ?
Mn3 Mn1 O3 90.52(17) 2_647 . ?
Mn3 Mn1 O3 90.52(17) . 2_647 ?
Mn4 Mn1 Mn4 180.00(5) . 2_647 ?
Mn4 Mn1 O1 89.05(17) . . ?
Mn4 Mn1 O1 90.95(17) . 2_647 ?
Mn4 Mn1 O1 89.05(17) 2_647 2_647 ?
Mn4 Mn1 O1 90.95(17) 2_647 . ?
Mn4 Mn1 O2 50.38(18) . . ?
Mn4 Mn1 O2 129.62(18) . 2_647 ?
Mn4 Mn1 O2 50.38(18) 2_647 2_647 ?
Mn4 Mn1 O2 129.62(18) 2_647 . ?
Mn4 Mn1 O3 36.96(16) . . ?
Mn4 Mn1 O3 143.04(16) . 2_647 ?
Mn4 Mn1 O3 36.96(16) 2_647 2_647 ?
Mn4 Mn1 O3 143.04(16) 2_647 . ?
O1 Mn1 O1 180.000(1) . 2_647 ?
O1 Mn1 O2 83.5(2) . . ?
O1 Mn1 O2 83.5(2) 2_647 2_647 ?
O1 Mn1 O2 96.5(2) 2_647 . ?
O1 Mn1 O2 96.5(2) . 2_647 ?
O1 Mn1 O3 93.5(2) . . ?
O1 Mn1 O3 93.5(2) 2_647 2_647 ?
O1 Mn1 O3 86.5(2) 2_647 . ?
O1 Mn1 O3 86.5(2) . 2_647 ?
O2 Mn1 O2 180.0(2) . 2_647 ?
O2 Mn1 O3 87.3(2) . . ?
O2 Mn1 O3 87.3(2) 2_647 2_647 ?
O2 Mn1 O3 92.7(2) . 2_647 ?
O2 Mn1 O3 92.7(2) 2_647 . ?
O3 Mn1 O3 180.0(3) . 2_647 ?
Mn1 Mn2 Mn3 57.72(4) . . ?
Mn1 Mn2 Mn4 59.68(4) . 2_647 ?
Mn1 Mn2 O1 38.98(16) . . ?
Mn1 Mn2 O3 39.17(14) . 2_647 ?
Mn1 Mn2 O4 86.77(18) . . ?
Mn1 Mn2 O6 86.72(18) . 2_647 ?
Mn1 Mn2 N12 139.0(2) . . ?
Mn1 Mn2 N22 125.1(2) . . ?
Mn3 Mn2 Mn4 116.45(6) . 2_647 ?
Mn3 Mn2 O1 42.53(17) . . ?
Mn3 Mn2 O3 83.50(15) . 2_647 ?
Mn3 Mn2 O4 39.25(18) . . ?
Mn3 Mn2 O6 140.61(19) . 2_647 ?
Mn3 Mn2 N12 125.0(2) . . ?
Mn3 Mn2 N22 102.5(2) . . ?
Mn4 Mn2 O1 90.93(18) 2_647 . ?
Mn4 Mn2 O3 38.49(14) 2_647 2_647 ?
Mn4 Mn2 O4 129.38(19) 2_647 . ?
Mn4 Mn2 O6 38.80(17) 2_647 2_647 ?
Mn4 Mn2 N12 95.9(2) 2_647 . ?
Mn4 Mn2 N22 121.4(2) 2_647 . ?
O1 Mn2 O3 78.1(2) . 2_647 ?
O1 Mn2 O4 81.8(2) . . ?
O1 Mn2 O6 99.4(3) . 2_647 ?
O1 Mn2 N12 167.4(3) . . ?
O1 Mn2 N22 90.0(3) . . ?
O3 Mn2 O4 91.4(2) 2_647 . ?
O3 Mn2 O6 77.1(2) 2_647 2_647 ?
O3 Mn2 N12 100.8(3) 2_647 . ?
O3 Mn2 N22 155.1(3) 2_647 . ?
O4 Mn2 O6 167.8(3) . 2_647 ?
O4 Mn2 N12 85.7(3) . . ?
O4 Mn2 N22 108.7(3) . . ?
O6 Mn2 N12 92.5(3) 2_647 . ?
O6 Mn2 N22 83.4(3) 2_647 . ?
N12 Mn2 N22 95.4(3) . . ?
Mn1 Mn3 Mn2 62.94(4) . . ?
Mn1 Mn3 Mn4 60.78(4) . . ?
Mn1 Mn3 O1 42.46(16) . . ?
Mn1 Mn3 O2 40.63(16) . . ?
Mn1 Mn3 O4 91.48(18) . . ?
Mn1 Mn3 O5 90.17(18) . . ?
Mn1 Mn3 N32 128.1(2) . . ?
Mn1 Mn3 N42 141.8(2) . . ?
Mn2 Mn3 Mn4 122.69(6) . . ?
Mn2 Mn3 O1 41.79(17) . . ?
Mn2 Mn3 O2 91.95(18) . . ?
Mn2 Mn3 O4 39.39(18) . . ?
Mn2 Mn3 O5 134.59(19) . . ?
Mn2 Mn3 N32 123.9(2) . . ?
Mn2 Mn3 N42 94.6(2) . . ?
Mn4 Mn3 O1 87.12(17) . . ?
Mn4 Mn3 O2 49.38(19) . . ?
Mn4 Mn3 O4 147.90(19) . . ?
Mn4 Mn3 O5 39.00(18) . . ?
Mn4 Mn3 N32 99.1(2) . . ?
Mn4 Mn3 N42 124.0(3) . . ?
O1 Mn3 O2 83.1(2) . . ?
O1 Mn3 O4 81.2(2) . . ?
O1 Mn3 O5 93.4(2) . . ?
O1 Mn3 N32 162.8(3) . . ?
O1 Mn3 N42 100.0(3) . . ?
O2 Mn3 O4 99.3(3) . . ?
O2 Mn3 O5 88.4(3) . . ?
O2 Mn3 N32 88.9(3) . . ?
O2 Mn3 N42 172.8(3) . . ?
O4 Mn3 O5 170.0(3) . . ?
O4 Mn3 N32 85.2(3) . . ?
O4 Mn3 N42 87.6(3) . . ?
O5 Mn3 N32 101.6(3) . . ?
O5 Mn3 N42 85.0(3) . . ?
N32 Mn3 N42 89.8(3) . . ?
Mn1 Mn4 Mn2 60.90(4) . 2_647 ?
Mn1 Mn4 Mn3 57.00(4) . . ?
Mn1 Mn4 O2 39.37(13) . . ?
Mn1 Mn4 O3 38.28(17) . . ?
Mn1 Mn4 O5 85.13(17) . . ?
Mn1 Mn4 O6 87.58(17) . . ?
Mn1 Mn4 N52 128.3(2) . . ?
Mn1 Mn4 N62 141.5(2) . . ?
Mn2 Mn4 Mn3 116.99(6) 2_647 . ?
Mn2 Mn4 O2 85.43(15) 2_647 . ?
Mn2 Mn4 O3 48.15(18) 2_647 . ?
Mn2 Mn4 O5 143.33(18) 2_647 . ?
Mn2 Mn4 O6 38.52(17) 2_647 . ?
Mn2 Mn4 N52 105.6(2) 2_647 . ?
Mn2 Mn4 N62 123.2(2) 2_647 . ?
Mn3 Mn4 O2 38.03(14) . . ?
Mn3 Mn4 O3 85.83(18) . . ?
Mn3 Mn4 O5 36.91(18) . . ?
Mn3 Mn4 O6 127.91(19) . . ?
Mn3 Mn4 N52 119.8(2) . . ?
Mn3 Mn4 N62 99.9(2) . . ?
O2 Mn4 O3 77.7(2) . . ?
O2 Mn4 O5 74.9(2) . . ?
O2 Mn4 O6 90.1(2) . . ?
O2 Mn4 N52 155.8(3) . . ?
O2 Mn4 N62 102.9(3) . . ?
O3 Mn4 O5 96.8(2) . . ?
O3 Mn4 O6 86.5(2) . . ?
O3 Mn4 N52 93.6(3) . . ?
O3 Mn4 N62 171.4(3) . . ?
O5 Mn4 O6 163.5(3) . . ?
O5 Mn4 N52 83.9(3) . . ?
O5 Mn4 N62 91.6(3) . . ?
O6 Mn4 N52 112.1(3) . . ?
O6 Mn4 N62 84.9(3) . . ?
N52 Mn4 N62 89.2(3) . . ?
O4 Mn5 N11 86.9(3) . . ?
O4 Mn5 N31 86.1(3) . . ?
O4 Mn5 F1 179.9(4) . . ?
O4 Mn5 O1M 87.6(3) . . ?
O4 Mn5 O2M 89.3(2) . . ?
N11 Mn5 N31 172.8(3) . . ?
N11 Mn5 F1 93.2(3) . . ?
N11 Mn5 O1M 90.5(3) . . ?
N11 Mn5 O2M 88.4(3) . . ?
N31 Mn5 F1 93.8(3) . . ?
N31 Mn5 O1M 87.9(3) . . ?
N31 Mn5 O2M 92.8(3) . . ?
F1 Mn5 O1M 92.4(3) . . ?
F1 Mn5 O2M 90.8(3) . . ?
O1M Mn5 O2M 176.7(3) . . ?
O5 Mn6 N41 87.1(3) . . ?
O5 Mn6 N51 90.3(3) . . ?
O5 Mn6 F2 177.8(3) . . ?
O5 Mn6 O3M 86.4(3) . . ?
O5 Mn6 O4M 87.5(2) . . ?
N41 Mn6 N51 177.0(3) . . ?
N41 Mn6 F2 90.7(3) . . ?
N41 Mn6 O3M 91.5(3) . . ?
N41 Mn6 O4M 91.5(3) . . ?
N51 Mn6 F2 91.9(3) . . ?
N51 Mn6 O3M 86.7(3) . . ?
N51 Mn6 O4M 89.9(3) . . ?
F2 Mn6 O3M 93.6(3) . . ?
F2 Mn6 O4M 92.6(3) . . ?
O3M Mn6 O4M 173.1(3) . . ?
O6 Mn7 N21 89.4(3) . 2_647 ?
O6 Mn7 N61 86.8(3) . . ?
O6 Mn7 F3 178.1(3) . . ?
O6 Mn7 O5M 89.2(2) . . ?
O6 Mn7 O6M 86.1(3) . . ?
N21 Mn7 N61 176.2(3) 2_647 . ?
N21 Mn7 F3 91.9(3) 2_647 . ?
N21 Mn7 O5M 89.8(3) 2_647 . ?
N21 Mn7 O6M 88.8(3) 2_647 . ?
N61 Mn7 F3 91.9(3) . . ?
N61 Mn7 O5M 90.2(3) . . ?
N61 Mn7 O6M 90.9(3) . . ?
F3 Mn7 O5M 92.3(3) . . ?
F3 Mn7 O6M 92.5(3) . . ?
O5M Mn7 O6M 175.1(3) . . ?
Mn1 O1 Mn2 101.7(3) . . ?
Mn1 O1 Mn3 94.0(2) . . ?
Mn2 O1 Mn3 95.7(3) . . ?
Mn1 O2 Mn3 99.4(2) . . ?
Mn1 O2 Mn4 90.2(2) . . ?
Mn3 O2 Mn4 92.6(2) . . ?
Mn1 O3 Mn2 93.6(2) . 2_647 ?
Mn1 O3 Mn4 104.8(3) . . ?
Mn2 O3 Mn4 93.4(2) 2_647 . ?
Mn2 O4 Mn3 101.4(3) . . ?
Mn2 O4 Mn5 124.3(3) . . ?
Mn3 O4 Mn5 127.6(3) . . ?
Mn3 O5 Mn4 104.1(3) . . ?
Mn3 O5 Mn6 124.1(3) . . ?
Mn4 O5 Mn6 125.8(3) . . ?
Mn2 O6 Mn4 102.7(3) 2_647 . ?
Mn2 O6 Mn7 128.6(3) 2_647 . ?
Mn4 O6 Mn7 123.9(3) . . ?
Mn5 N11 N12 118.1(6) . . ?
Mn5 N11 C11 136.3(7) . . ?
N12 N11 C11 105.3(8) . . ?
Mn2 N12 N11 118.7(6) . . ?
Mn2 N12 N13 127.7(7) . . ?
N11 N12 N13 113.0(8) . . ?
N12 N13 C12 106.1(9) . . ?
N11 C11 C12 107.2(9) . . ?
N11 C11 C16 132.7(11) . . ?
C12 C11 C16 120.0(10) . . ?
N13 C12 C11 108.3(9) . . ?
N13 C12 C13 130.8(12) . . ?
C11 C12 C13 120.8(11) . . ?
C12 C13 C14 116.7(13) . . ?
C13 C14 C15 122.9(12) . . ?
C13 C14 C17 117.7(14) . . ?
C15 C14 C17 119.4(13) . . ?
C14 C15 C16 119.2(13) . . ?
C14 C15 C18 120.5(12) . . ?
C16 C15 C18 120.3(15) . . ?
C11 C16 C15 120.2(13) . . ?
Mn7 N21 N22 118.5(6) 2_647 . ?
Mn7 N21 C21 135.1(7) 2_647 . ?
N22 N21 C21 106.0(8) . . ?
Mn2 N22 N21 116.6(6) . . ?
Mn2 N22 N23 129.3(6) . . ?
N21 N22 N23 112.2(7) . . ?
N22 N23 C22 106.2(8) . . ?
N21 C21 C22 107.4(9) . . ?
N21 C21 C26 132.5(10) . . ?
C22 C21 C26 120.1(9) . . ?
N23 C22 C21 108.2(9) . . ?
N23 C22 C23 130.2(10) . . ?
C21 C22 C23 121.6(10) . . ?
C22 C23 C24 118.2(11) . . ?
C23 C24 C25 121.2(10) . . ?
C23 C24 C27 119.1(13) . . ?
C25 C24 C27 119.6(12) . . ?
C24 C25 C26 119.7(10) . . ?
C24 C25 C28 120.2(10) . . ?
C26 C25 C28 120.1(12) . . ?
C21 C26 C25 119.1(11) . . ?
Mn5 N31 N32 119.4(6) . . ?
Mn5 N31 C31 135.8(7) . . ?
N32 N31 C31 104.5(8) . . ?
Mn3 N32 N31 118.8(6) . . ?
Mn3 N32 N33 127.2(6) . . ?
N31 N32 N33 113.7(7) . . ?
N32 N33 C32 105.0(8) . . ?
N31 C31 C32 108.9(9) . . ?
N31 C31 C36 130.8(10) . . ?
C32 C31 C36 120.3(10) . . ?
N33 C32 C31 108.0(9) . . ?
N33 C32 C33 130.0(10) . . ?
C31 C32 C33 122.1(10) . . ?
C32 C33 C34 118.5(11) . . ?
C33 C34 C35 120.8(10) . . ?
C33 C34 C37 120.6(12) . . ?
C35 C34 C37 118.6(12) . . ?
C34 C35 C36 120.9(11) . . ?
C34 C35 C38 122.1(11) . . ?
C36 C35 C38 117.0(12) . . ?
C31 C36 C35 117.4(11) . . ?
Mn6 N41 N42 117.1(6) . . ?
Mn6 N41 C41 137.2(8) . . ?
N42 N41 C41 104.3(9) . . ?
Mn3 N42 N41 119.6(6) . . ?
Mn3 N42 N43 126.8(7) . . ?
N41 N42 N43 113.6(8) . . ?
N42 N43 C42 105.5(9) . . ?
N41 C41 C42 106.9(9) . . ?
N41 C41 C46 130.0(11) . . ?
C42 C41 C46 123.1(11) . . ?
N43 C42 C41 109.6(9) . . ?
N43 C42 C43 129.5(12) . . ?
C41 C42 C43 120.9(11) . . ?
C42 C43 C44 117.8(13) . . ?
C43 C44 C45 121.4(12) . . ?
C43 C44 C47 117.7(13) . . ?
C45 C44 C47 120.9(12) . . ?
C44 C45 C46 122.4(12) . . ?
C44 C45 C48 120.5(12) . . ?
C46 C45 C48 117.0(14) . . ?
C41 C46 C45 114.4(13) . . ?
Mn6 N51 N52 118.1(6) . . ?
Mn6 N51 C51 134.5(6) . . ?
N52 N51 C51 107.2(8) . . ?
Mn4 N52 N51 120.1(6) . . ?
Mn4 N52 N53 128.0(6) . . ?
N51 N52 N53 111.8(7) . . ?
N52 N53 C52 105.4(8) . . ?
N51 C51 C52 105.4(8) . . ?
N51 C51 C56 131.7(10) . . ?
C52 C51 C56 122.8(9) . . ?
N53 C52 C51 110.1(9) . . ?
N53 C52 C53 129.3(10) . . ?
C51 C52 C53 120.4(9) . . ?
C52 C53 C54 117.6(10) . . ?
C53 C54 C55 121.2(10) . . ?
C53 C54 C57 119.6(11) . . ?
C55 C54 C57 119.3(9) . . ?
C54 C55 C56 119.8(9) . . ?
C54 C55 C58 119.5(9) . . ?
C56 C55 C58 120.8(10) . . ?
C51 C56 C55 118.2(10) . . ?
Mn7 N61 N62 117.3(5) . . ?
Mn7 N61 C61 137.3(6) . . ?
N62 N61 C61 104.4(8) . . ?
Mn4 N62 N61 119.3(6) . . ?
Mn4 N62 N63 127.0(6) . . ?
N61 N62 N63 113.3(7) . . ?
N62 N63 C62 105.6(8) . . ?
N61 C61 C62 107.9(8) . . ?
N61 C61 C66 131.5(10) . . ?
C62 C61 C66 120.5(9) . . ?
N63 C62 C61 108.8(8) . . ?
N63 C62 C63 129.5(11) . . ?
C61 C62 C63 121.7(10) . . ?
C62 C63 C64 118.3(12) . . ?
C63 C64 C65 120.1(10) . . ?
C63 C64 C67 118.5(12) . . ?
C65 C64 C67 121.4(11) . . ?
C64 C65 C66 122.3(11) . . ?
C64 C65 C68 119.5(11) . . ?
C66 C65 C68 118.3(12) . . ?
C61 C66 C65 117.1(11) . . ?
Mn5 O1M C1M 127.0(13) . . ?
Mn5 O2M C2M 119.1(6) . . ?
Mn6 O3M C3M 126.5(11) . . ?
Mn6 O4M C4M 120.4(6) . . ?
Mn7 O5M C5M 120.4(6) . . ?
Mn7 O6M C6M 125.0(8) . . ?
Mn12 Mn11 Mn12 180.00(5) . 2_656 ?
Mn12 Mn11 Mn13 59.67(4) . . ?
Mn12 Mn11 Mn13 120.33(4) 2_656 . ?
Mn12 Mn11 Mn13 120.33(4) . 2_656 ?
Mn12 Mn11 Mn13 59.67(4) 2_656 2_656 ?
Mn12 Mn11 Mn14 117.96(4) . . ?
Mn12 Mn11 Mn14 62.04(4) . 2_656 ?
Mn12 Mn11 Mn14 117.96(4) 2_656 2_656 ?
Mn12 Mn11 Mn14 62.04(4) 2_656 . ?
Mn12 Mn11 O11 44.20(17) . . ?
Mn12 Mn11 O11 135.80(17) . 2_656 ?
Mn12 Mn11 O11 135.80(17) 2_656 . ?
Mn12 Mn11 O11 44.20(17) 2_656 2_656 ?
Mn12 Mn11 O12 90.22(17) . . ?
Mn12 Mn11 O12 89.78(17) . 2_656 ?
Mn12 Mn11 O12 90.22(17) 2_656 2_656 ?
Mn12 Mn11 O12 89.78(17) 2_656 . ?
Mn12 Mn11 O13 140.51(17) . . ?
Mn12 Mn11 O13 39.49(17) . 2_656 ?
Mn12 Mn11 O13 140.51(17) 2_656 2_656 ?
Mn12 Mn11 O13 39.49(17) 2_656 . ?
Mn13 Mn11 Mn13 180.00(5) . 2_656 ?
Mn13 Mn11 Mn14 59.24(4) . . ?
Mn13 Mn11 Mn14 120.76(4) . 2_656 ?
Mn13 Mn11 Mn14 59.24(4) 2_656 2_656 ?
Mn13 Mn11 Mn14 120.76(4) 2_656 . ?
Mn13 Mn11 O11 39.64(17) . . ?
Mn13 Mn11 O11 140.36(17) . 2_656 ?
Mn13 Mn11 O11 140.36(17) 2_656 . ?
Mn13 Mn11 O11 39.64(17) 2_656 2_656 ?
Mn13 Mn11 O12 46.57(18) . . ?
Mn13 Mn11 O12 133.43(18) . 2_656 ?
Mn13 Mn11 O12 46.57(18) 2_656 2_656 ?
Mn13 Mn11 O12 133.43(18) 2_656 . ?
Mn13 Mn11 O13 91.68(17) . . ?
Mn13 Mn11 O13 88.32(17) . 2_656 ?
Mn13 Mn11 O13 91.68(17) 2_656 2_656 ?
Mn13 Mn11 O13 88.32(17) 2_656 . ?
Mn14 Mn11 Mn14 180.00(5) . 2_656 ?
Mn14 Mn11 O11 90.76(18) . . ?
Mn14 Mn11 O11 89.24(18) 2_656 . ?
Mn14 Mn11 O11 90.76(18) 2_656 2_656 ?
Mn14 Mn11 O11 89.24(18) . 2_656 ?
Mn14 Mn11 O12 37.23(17) . . ?
Mn14 Mn11 O12 37.23(17) 2_656 2_656 ?
Mn14 Mn11 O12 142.77(17) 2_656 . ?
Mn14 Mn11 O12 142.77(17) . 2_656 ?
Mn14 Mn11 O13 50.02(18) . . ?
Mn14 Mn11 O13 50.02(18) 2_656 2_656 ?
Mn14 Mn11 O13 129.98(18) 2_656 . ?
Mn14 Mn11 O13 129.98(18) . 2_656 ?
O11 Mn11 O11 180.0(3) . 2_656 ?
O11 Mn11 O12 86.2(2) . . ?
O11 Mn11 O12 93.8(2) . 2_656 ?
O11 Mn11 O12 86.2(2) 2_656 2_656 ?
O11 Mn11 O12 93.8(2) 2_656 . ?
O11 Mn11 O13 96.3(2) . . ?
O11 Mn11 O13 83.7(2) . 2_656 ?
O11 Mn11 O13 96.3(2) 2_656 2_656 ?
O11 Mn11 O13 83.7(2) 2_656 . ?
O12 Mn11 O12 180.0(3) . 2_656 ?
O12 Mn11 O13 87.3(2) . . ?
O12 Mn11 O13 87.3(2) 2_656 2_656 ?
O12 Mn11 O13 92.7(2) 2_656 . ?
O12 Mn11 O13 92.7(2) . 2_656 ?
O13 Mn11 O13 180.0(3) . 2_656 ?
Mn11 Mn12 Mn13 62.54(4) . . ?
Mn11 Mn12 Mn14 60.81(4) . 2_656 ?
Mn11 Mn12 O11 42.11(16) . . ?
Mn11 Mn12 O13 40.54(17) . 2_656 ?
Mn11 Mn12 O14 91.15(18) . . ?
Mn11 Mn12 O16 89.53(18) . 2_656 ?
Mn11 Mn12 N112 128.8(2) . . ?
Mn11 Mn12 N122 141.7(2) . . ?
Mn13 Mn12 Mn14 122.36(6) . 2_656 ?
Mn13 Mn12 O11 41.79(16) . . ?
Mn13 Mn12 O13 91.62(19) . 2_656 ?
Mn13 Mn12 O14 38.90(17) . . ?
Mn13 Mn12 O16 134.1(2) . 2_656 ?
Mn13 Mn12 N112 123.3(2) . . ?
Mn13 Mn12 N122 95.2(2) . . ?
Mn14 Mn12 O11 86.85(17) 2_656 . ?
Mn14 Mn12 O13 49.14(18) 2_656 2_656 ?
Mn14 Mn12 O14 147.92(19) 2_656 . ?
Mn14 Mn12 O16 38.53(18) 2_656 2_656 ?
Mn14 Mn12 N112 100.1(2) 2_656 . ?
Mn14 Mn12 N122 123.7(2) 2_656 . ?
O11 Mn12 O13 82.6(2) . 2_656 ?
O11 Mn12 O14 80.7(2) . . ?
O11 Mn12 O16 92.8(2) . 2_656 ?
O11 Mn12 N112 162.6(3) . . ?
O11 Mn12 N122 100.2(3) . . ?
O13 Mn12 O14 99.7(3) 2_656 . ?
O13 Mn12 O16 87.7(3) 2_656 2_656 ?
O13 Mn12 N112 89.9(3) 2_656 . ?
O13 Mn12 N122 172.4(3) 2_656 . ?
O14 Mn12 O16 169.4(3) . 2_656 ?
O14 Mn12 N112 85.2(3) . . ?
O14 Mn12 N122 87.8(3) . . ?
O16 Mn12 N112 102.6(3) 2_656 . ?
O16 Mn12 N122 85.2(3) 2_656 . ?
N112 Mn12 N122 89.3(3) . . ?
Mn11 Mn13 Mn12 57.79(4) . . ?
Mn11 Mn13 Mn14 59.92(4) . . ?
Mn11 Mn13 O11 38.90(16) . . ?
Mn11 Mn13 O12 39.05(15) . . ?
Mn11 Mn13 O14 87.15(17) . . ?
Mn11 Mn13 O15 86.72(18) . . ?
Mn11 Mn13 N132 139.4(2) . . ?
Mn11 Mn13 N142 125.8(2) . . ?
Mn12 Mn13 Mn14 116.79(6) . . ?
Mn12 Mn13 O11 43.01(17) . . ?
Mn12 Mn13 O12 83.38(16) . . ?
Mn12 Mn13 O14 39.17(17) . . ?
Mn12 Mn13 O15 140.42(19) . . ?
Mn12 Mn13 N132 125.2(2) . . ?
Mn12 Mn13 N142 102.6(2) . . ?
Mn14 Mn13 O11 90.77(17) . . ?
Mn14 Mn13 O12 38.96(15) . . ?
Mn14 Mn13 O14 130.30(18) . . ?
Mn14 Mn13 O15 38.93(18) . . ?
Mn14 Mn13 N132 95.9(2) . . ?
Mn14 Mn13 N142 121.6(2) . . ?
O11 Mn13 O12 77.9(2) . . ?
O11 Mn13 O14 82.2(2) . . ?
O11 Mn13 O15 98.6(2) . . ?
O11 Mn13 N132 168.1(3) . . ?
O11 Mn13 N142 90.5(3) . . ?
O12 Mn13 O14 91.8(2) . . ?
O12 Mn13 O15 77.7(2) . . ?
O12 Mn13 N132 101.3(3) . . ?
O12 Mn13 N142 155.9(3) . . ?
O14 Mn13 O15 169.0(3) . . ?
O14 Mn13 N132 86.0(3) . . ?
O14 Mn13 N142 107.7(3) . . ?
O15 Mn13 N132 92.7(3) . . ?
O15 Mn13 N142 83.3(3) . . ?
N132 Mn13 N142 94.3(3) . . ?
Mn11 Mn14 Mn12 57.15(4) . 2_656 ?
Mn11 Mn14 Mn13 60.84(4) . . ?
Mn11 Mn14 O12 38.08(17) . . ?
Mn11 Mn14 O13 39.42(14) . . ?
Mn11 Mn14 O15 87.35(19) . . ?
Mn11 Mn14 O16 85.31(19) . . ?
Mn11 Mn14 N152 140.6(3) . . ?
Mn11 Mn14 N162 126.5(2) . . ?
Mn12 Mn14 Mn13 117.10(6) 2_656 . ?
Mn12 Mn14 O12 86.06(18) 2_656 . ?
Mn12 Mn14 O13 37.83(14) 2_656 . ?
Mn12 Mn14 O15 127.60(19) 2_656 . ?
Mn12 Mn14 O16 37.31(18) 2_656 . ?
Mn12 Mn14 N152 99.3(2) 2_656 . ?
Mn12 Mn14 N162 119.9(2) 2_656 . ?
Mn13 Mn14 O12 47.63(18) . . ?
Mn13 Mn14 O13 85.70(15) . . ?
Mn13 Mn14 O15 38.71(18) . . ?
Mn13 Mn14 O16 143.2(2) . . ?
Mn13 Mn14 N152 123.1(2) . . ?
Mn13 Mn14 N162 104.0(2) . . ?
O12 Mn14 O13 77.5(2) . . ?
O12 Mn14 O15 86.1(3) . . ?
O12 Mn14 O16 96.9(3) . . ?
O12 Mn14 N152 170.6(3) . . ?
O12 Mn14 N162 91.9(3) . . ?
O13 Mn14 O15 90.0(2) . . ?
O13 Mn14 O16 75.1(2) . . ?
O13 Mn14 N152 102.0(3) . . ?
O13 Mn14 N162 155.0(3) . . ?
O15 Mn14 O16 163.7(3) . . ?
O15 Mn14 N152 84.5(3) . . ?
O15 Mn14 N162 112.1(3) . . ?
O16 Mn14 N152 92.0(3) . . ?
O16 Mn14 N162 83.9(3) . . ?
N152 Mn14 N162 92.0(4) . . ?
O14 Mn15 N113 86.5(3) . . ?
O14 Mn15 N131 87.2(3) . . ?
O14 Mn15 F11 179.5(3) . . ?
O14 Mn15 O11M 87.9(3) . . ?
O14 Mn15 O12M 88.1(2) . . ?
N113 Mn15 N131 173.3(3) . . ?
N113 Mn15 F11 93.7(3) . . ?
N113 Mn15 O11M 86.6(3) . . ?
N113 Mn15 O12M 92.2(3) . . ?
N131 Mn15 F11 92.6(3) . . ?
N131 Mn15 O11M 90.7(3) . . ?
N131 Mn15 O12M 90.1(3) . . ?
F11 Mn15 O11M 92.6(3) . . ?
F11 Mn15 O12M 91.4(3) . . ?
O11M Mn15 O12M 175.8(3) . . ?
O15 Mn16 N141 89.3(3) . . ?
O15 Mn16 N151 86.7(3) . . ?
O15 Mn16 F12 178.0(3) . . ?
O15 Mn16 O13M 89.0(2) . . ?
O15 Mn16 O14M 85.6(3) . . ?
N141 Mn16 N151 176.0(3) . . ?
N141 Mn16 F12 92.4(3) . . ?
N141 Mn16 O13M 91.4(3) . . ?
N141 Mn16 O14M 88.2(3) . . ?
N151 Mn16 F12 91.6(3) . . ?
N151 Mn16 O13M 88.6(3) . . ?
N151 Mn16 O14M 91.4(3) . . ?
F12 Mn16 O13M 91.9(3) . . ?
F12 Mn16 O14M 93.5(3) . . ?
O13M Mn16 O14M 174.6(3) . . ?
O16 Mn17 N121 87.6(3) . 2_656 ?
O16 Mn17 N161 90.0(3) . . ?
O16 Mn17 F13 178.1(3) . . ?
O16 Mn17 O15M 85.7(3) . . ?
O16 Mn17 O16M 88.6(2) . . ?
N121 Mn17 N161 177.4(3) 2_656 . ?
N121 Mn17 F13 90.8(3) 2_656 . ?
N121 Mn17 O15M 92.8(3) 2_656 . ?
N121 Mn17 O16M 89.6(3) 2_656 . ?
N161 Mn17 F13 91.6(3) . . ?
N161 Mn17 O15M 87.9(3) . . ?
N161 Mn17 O16M 89.4(3) . . ?
F13 Mn17 O15M 93.4(3) . . ?
F13 Mn17 O16M 92.4(3) . . ?
O15M Mn17 O16M 173.7(3) . . ?
Mn11 O11 Mn12 93.7(2) . . ?
Mn11 O11 Mn13 101.5(3) . . ?
Mn12 O11 Mn13 95.2(2) . . ?
Mn11 O12 Mn13 94.4(2) . . ?
Mn11 O12 Mn14 104.7(3) . . ?
Mn13 O12 Mn14 93.4(2) . . ?
Mn11 O13 Mn12 100.0(3) . 2_656 ?
Mn11 O13 Mn14 90.6(2) . . ?
Mn12 O13 Mn14 93.0(2) 2_656 . ?
Mn12 O14 Mn13 101.9(3) . . ?
Mn12 O14 Mn15 126.9(3) . . ?
Mn13 O14 Mn15 124.3(3) . . ?
Mn13 O15 Mn14 102.4(3) . . ?
Mn13 O15 Mn16 128.9(3) . . ?
Mn14 O15 Mn16 124.9(3) . . ?
Mn12 O16 Mn14 104.2(3) 2_656 . ?
Mn12 O16 Mn17 123.3(3) 2_656 . ?
Mn14 O16 Mn17 126.3(3) . . ?
N112 N111 C111 104.6(10) . . ?
Mn12 N112 N111 127.4(7) . . ?
Mn12 N112 N113 118.0(7) . . ?
N111 N112 N113 114.5(9) . . ?
Mn15 N113 N112 120.7(6) . . ?
Mn15 N113 C112 134.8(8) . . ?
N112 N113 C112 104.3(9) . . ?
N111 C111 C112 108.5(11) . . ?
N111 C111 C116 128.6(14) . . ?
C112 C111 C116 122.9(15) . . ?
N113 C112 C111 108.1(11) . . ?
N113 C112 C113 129.8(12) . . ?
C111 C112 C113 122.1(12) . . ?
C112 C113 C114 116.1(14) . . ?
C113 C114 C115 120.4(15) . . ?
C113 C114 C117 116.5(16) . . ?
C115 C114 C117 123.0(14) . . ?
C114 C115 C116 125.2(13) . . ?
C114 C115 C118 117.2(17) . . ?
C116 C115 C118 117.6(17) . . ?
C111 C116 C115 113.3(15) . . ?
Mn17 N121 N122 116.5(6) 2_656 . ?
Mn17 N121 C121 136.3(7) 2_656 . ?
N122 N121 C121 106.3(8) . . ?
Mn12 N122 N121 120.0(6) . . ?
Mn12 N122 N123 127.7(6) . . ?
N121 N122 N123 112.1(7) . . ?
N122 N123 C122 105.6(8) . . ?
N121 C121 C122 106.5(8) . . ?
N121 C121 C126 133.5(10) . . ?
C122 C121 C126 120.0(9) . . ?
N123 C122 C121 109.5(8) . . ?
N123 C122 C123 129.4(10) . . ?
C121 C122 C123 121.0(10) . . ?
C122 C123 C124 118.3(11) . . ?
C123 C124 C125 121.3(10) . . ?
C123 C124 C127 119.4(11) . . ?
C125 C124 C127 119.2(11) . . ?
C124 C125 C126 120.7(10) . . ?
C124 C125 C128 120.9(11) . . ?
C126 C125 C128 118.4(12) . . ?
C121 C126 C125 118.6(11) . . ?
Mn15 N131 N132 117.9(6) . . ?
Mn15 N131 C131 135.8(7) . . ?
N132 N131 C131 105.7(8) . . ?
Mn13 N132 N131 118.0(6) . . ?
Mn13 N132 N133 128.5(6) . . ?
N131 N132 N133 113.1(7) . . ?
N132 N133 C132 104.8(9) . . ?
N131 C131 C132 107.0(9) . . ?
N131 C131 C136 131.5(11) . . ?
C132 C131 C136 121.4(10) . . ?
N133 C132 C131 109.4(9) . . ?
N133 C132 C133 130.2(12) . . ?
C131 C132 C133 120.3(11) . . ?
C132 C133 C134 118.2(13) . . ?
C133 C134 C135 120.8(12) . . ?
C133 C134 C137 117.9(14) . . ?
C135 C134 C137 121.3(13) . . ?
C134 C135 C136 122.1(12) . . ?
C134 C135 C138 119.0(12) . . ?
C136 C135 C138 118.8(14) . . ?
C131 C136 C135 117.1(13) . . ?
Mn16 N141 N142 118.6(6) . . ?
Mn16 N141 C141 134.6(6) . . ?
N142 N141 C141 106.4(7) . . ?
Mn13 N142 N141 117.1(6) . . ?
Mn13 N142 N143 129.5(6) . . ?
N141 N142 N143 112.4(7) . . ?
N142 N143 C142 105.7(8) . . ?
N141 C141 C142 106.5(8) . . ?
N141 C141 C146 133.4(9) . . ?
C142 C141 C146 120.2(9) . . ?
N143 C142 C141 109.0(8) . . ?
N143 C142 C143 129.3(10) . . ?
C141 C142 C143 121.6(9) . . ?
C142 C143 C144 118.0(10) . . ?
C143 C144 C145 119.4(10) . . ?
C143 C144 C147 117.8(11) . . ?
C145 C144 C147 122.9(10) . . ?
C144 C145 C146 123.4(10) . . ?
C144 C145 C148 118.3(10) . . ?
C146 C145 C148 118.2(11) . . ?
C141 C146 C145 117.4(10) . . ?
Mn16 N151 N152 117.6(6) . . ?
Mn16 N151 C151 136.3(8) . . ?
N152 N151 C151 105.3(9) . . ?
Mn14 N152 N151 119.8(6) . . ?
Mn14 N152 N153 126.5(7) . . ?
N151 N152 N153 113.4(8) . . ?
N152 N153 C152 105.7(10) . . ?
N151 C151 C152 107.4(11) . . ?
N151 C151 C156 132.1(13) . . ?
C152 C151 C156 120.5(12) . . ?
N153 C152 C151 108.2(10) . . ?
N153 C152 C153 128.3(14) . . ?
C151 C152 C153 123.4(14) . . ?
C152 C153 C154 117.2(17) . . ?
C153 C154 C155 121.7(14) . . ?
C153 C154 C157 118.9(19) . . ?
C155 C154 C157 119.0(16) . . ?
C154 C155 C156 120.8(15) . . ?
C154 C155 C158 125.4(15) . . ?
C156 C155 C158 113.8(17) . . ?
C151 C156 C155 116.2(15) . . ?
Mn17 N161 N162 118.6(6) . . ?
Mn17 N161 C161 134.6(7) . . ?
N162 N161 C161 106.6(8) . . ?
Mn14 N162 N161 118.9(6) . . ?
Mn14 N162 N163 127.8(6) . . ?
N161 N162 N163 112.6(8) . . ?
N162 N163 C162 105.2(8) . . ?
N161 C161 C162 106.8(9) . . ?
N161 C161 C166 133.3(10) . . ?
C162 C161 C166 119.9(9) . . ?
N163 C162 C161 108.8(9) . . ?
N163 C162 C163 128.5(10) . . ?
C161 C162 C163 122.7(10) . . ?
C162 C163 C164 117.2(10) . . ?
C163 C164 C165 119.7(10) . . ?
C163 C164 C167 118.3(10) . . ?
C165 C164 C167 122.0(10) . . ?
C164 C165 C166 122.5(10) . . ?
C164 C165 C168 118.8(10) . . ?
C166 C165 C168 118.7(10) . . ?
C161 C166 C165 118.1(10) . . ?
Mn15 O11M C11M 135.5(15) . . ?
Mn15 O12M C12M 118.9(6) . . ?
Mn16 O13M C13M 120.5(6) . . ?
Mn16 O14M C14M 124.3(8) . . ?
Mn17 O15M C15M 123.7(14) . . ?
Mn17 O15M C15N 128.1(19) . . ?
C15M O15M C15N 96(2) . . ?
Mn17 O16M C16M 120.0(6) . . ?

loop_
_geom_bond_atom_site_label_1
_geom_bond_atom_site_label_2
_geom_bond_distance
_geom_bond_site_symmetry_2
_geom_bond_publ_flag
Mn1 Mn2 3.0184(13) . ?
Mn1 Mn2 3.0184(13) 2_647 ?
Mn1 Mn3 2.8656(14) . ?
Mn1 Mn3 2.8656(14) 2_647 ?
Mn1 Mn4 2.9820(13) . ?
Mn1 Mn4 2.9820(13) 2_647 ?
Mn1 O1 1.939(5) . ?
Mn1 O1 1.939(5) 2_647 ?
Mn1 O2 1.892(5) . ?
Mn1 O2 1.892(5) 2_647 ?
Mn1 O3 1.910(5) . ?
Mn1 O3 1.911(5) 2_647 ?
Mn2 Mn3 2.9155(19) . ?
Mn2 Mn4 2.9738(19) 2_647 ?
Mn2 O1 1.953(6) . ?
Mn2 O3 2.219(6) 2_647 ?
Mn2 O4 1.887(6) . ?
Mn2 O6 1.898(6) 2_647 ?
Mn2 N12 2.036(8) . ?
Mn2 N22 2.228(8) . ?
Mn3 Mn4 3.0233(19) . ?
Mn3 O1 1.980(6) . ?
Mn3 O2 1.865(6) . ?
Mn3 O4 1.882(6) . ?
Mn3 O5 1.872(6) . ?
Mn3 N32 2.047(8) . ?
Mn3 N42 2.036(8) . ?
Mn4 Mn2 2.9738(19) 2_647 ?
Mn4 O2 2.297(6) . ?
Mn4 O3 1.854(6) . ?
Mn4 O5 1.962(6) . ?
Mn4 O6 1.910(6) . ?
Mn4 N52 2.178(8) . ?
Mn4 N62 2.016(7) . ?
Mn5 O4 1.875(6) . ?
Mn5 N11 2.044(8) . ?
Mn5 N31 2.029(8) . ?
Mn5 F1 1.796(6) . ?
Mn5 O1M 2.207(8) . ?
Mn5 O2M 2.242(7) . ?
Mn6 O5 1.870(6) . ?
Mn6 N41 2.036(9) . ?
Mn6 N51 2.046(8) . ?
Mn6 F2 1.811(6) . ?
Mn6 O3M 2.238(8) . ?
Mn6 O4M 2.230(7) . ?
Mn7 O6 1.869(6) . ?
Mn7 N21 2.032(8) 2_647 ?
Mn7 N61 2.043(8) . ?
Mn7 F3 1.814(5) . ?
Mn7 O5M 2.221(6) . ?
Mn7 O6M 2.227(8) . ?
O3 Mn2 2.219(6) 2_647 ?
O6 Mn2 1.898(6) 2_647 ?
N11 N12 1.362(11) . ?
N11 C11 1.354(13) . ?
N12 N13 1.309(11) . ?
N13 C12 1.354(14) . ?
C11 C12 1.402(16) . ?
C11 C16 1.411(16) . ?
C12 C13 1.399(15) . ?
C13 C14 1.396(19) . ?
C14 C15 1.41(2) . ?
C14 C17 1.570(18) . ?
C15 C16 1.350(17) . ?
C15 C18 1.53(2) . ?
N21 Mn7 2.032(8) 2_647 ?
N21 N22 1.360(11) . ?
N21 C21 1.363(12) . ?
N22 N23 1.317(11) . ?
N23 C22 1.374(13) . ?
C21 C22 1.384(14) . ?
C21 C26 1.402(14) . ?
C22 C23 1.420(15) . ?
C23 C24 1.351(16) . ?
C24 C25 1.443(17) . ?
C24 C27 1.528(16) . ?
C25 C26 1.386(15) . ?
C25 C28 1.515(16) . ?
N31 N32 1.374(11) . ?
N31 C31 1.355(12) . ?
N32 N33 1.315(11) . ?
N33 C32 1.391(13) . ?
C31 C32 1.383(15) . ?
C31 C36 1.404(14) . ?
C32 C33 1.392(15) . ?
C33 C34 1.352(17) . ?
C34 C35 1.422(17) . ?
C34 C37 1.547(16) . ?
C35 C36 1.396(15) . ?
C35 C38 1.535(17) . ?
N41 N42 1.341(12) . ?
N41 C41 1.373(13) . ?
N42 N43 1.323(11) . ?
N43 C42 1.326(14) . ?
C41 C42 1.384(16) . ?
C41 C46 1.424(16) . ?
C42 C43 1.439(16) . ?
C43 C44 1.352(17) . ?
C44 C45 1.433(19) . ?
C44 C47 1.549(18) . ?
C45 C46 1.424(17) . ?
C45 C48 1.508(18) . ?
N51 N52 1.344(11) . ?
N51 C51 1.384(12) . ?
N52 N53 1.326(11) . ?
N53 C52 1.372(12) . ?
C51 C52 1.370(14) . ?
C51 C56 1.382(14) . ?
C52 C53 1.418(14) . ?
C53 C54 1.363(15) . ?
C54 C55 1.453(16) . ?
C54 C57 1.539(15) . ?
C55 C56 1.368(15) . ?
C55 C58 1.535(15) . ?
N61 N62 1.376(11) . ?
N61 C61 1.360(12) . ?
N62 N63 1.314(11) . ?
N63 C62 1.361(13) . ?
C61 C62 1.390(15) . ?
C61 C66 1.431(14) . ?
C62 C63 1.409(14) . ?
C63 C64 1.376(17) . ?
C64 C65 1.436(18) . ?
C64 C67 1.536(16) . ?
C65 C66 1.373(15) . ?
C65 C68 1.541(17) . ?
O1M C1M 1.46(3) . ?
O2M C2M 1.451(12) . ?
O3M C3M 1.55(3) . ?
O4M C4M 1.449(11) . ?
O5M C5M 1.463(11) . ?
O6M C6M 1.463(15) . ?
Mn11 Mn12 2.8715(14) . ?
Mn11 Mn12 2.8715(13) 2_656 ?
Mn11 Mn13 3.0112(13) . ?
Mn11 Mn13 3.0112(13) 2_656 ?
Mn11 Mn14 2.9840(14) . ?
Mn11 Mn14 2.9840(14) 2_656 ?
Mn11 O11 1.929(6) . ?
Mn11 O11 1.929(6) 2_656 ?
Mn11 O12 1.903(6) . ?
Mn11 O12 1.903(6) 2_656 ?
Mn11 O13 1.895(5) . ?
Mn11 O13 1.895(5) 2_656 ?
Mn12 Mn13 2.929(2) . ?
Mn12 Mn14 3.0191(19) 2_656 ?
Mn12 O11 2.006(6) . ?
Mn12 O13 1.854(6) 2_656 ?
Mn12 O14 1.891(6) . ?
Mn12 O16 1.887(6) 2_656 ?
Mn12 N112 2.084(9) . ?
Mn12 N122 2.032(8) . ?
Mn13 Mn14 2.9632(19) . ?
Mn13 O11 1.960(6) . ?
Mn13 O12 2.193(6) . ?
Mn13 O14 1.880(6) . ?
Mn13 O15 1.897(6) . ?
Mn13 N132 2.045(8) . ?
Mn13 N142 2.210(8) . ?
Mn14 Mn12 3.0191(19) 2_656 ?
Mn14 O12 1.866(6) . ?
Mn14 O13 2.287(6) . ?
Mn14 O15 1.906(6) . ?
Mn14 O16 1.939(6) . ?
Mn14 N152 2.018(9) . ?
Mn14 N162 2.193(8) . ?
Mn15 O14 1.870(5) . ?
Mn15 N113 2.022(9) . ?
Mn15 N131 2.047(9) . ?
Mn15 F11 1.799(5) . ?
Mn15 O11M 2.199(8) . ?
Mn15 O12M 2.223(6) . ?
Mn16 O15 1.856(6) . ?
Mn16 N141 2.021(8) . ?
Mn16 N151 2.039(9) . ?
Mn16 F12 1.805(6) . ?
Mn16 O13M 2.241(6) . ?
Mn16 O14M 2.240(7) . ?
Mn17 O16 1.878(6) . ?
Mn17 N121 2.043(8) 2_656 ?
Mn17 N161 2.034(8) . ?
Mn17 F13 1.820(6) . ?
Mn17 O15M 2.238(8) . ?
Mn17 O16M 2.218(7) . ?
O13 Mn12 1.854(6) 2_656 ?
O16 Mn12 1.887(6) 2_656 ?
N111 N112 1.300(12) . ?
N111 C111 1.374(17) . ?
N112 N113 1.351(11) . ?
N113 C112 1.355(14) . ?
C111 C112 1.374(18) . ?
C111 C116 1.425(18) . ?
C112 C113 1.463(17) . ?
C113 C114 1.370(18) . ?
C114 C115 1.42(2) . ?
C114 C117 1.52(2) . ?
C115 C116 1.42(2) . ?
C115 C118 1.59(2) . ?
N121 Mn17 2.043(8) 2_656 ?
N121 N122 1.354(11) . ?
N121 C121 1.351(12) . ?
N122 N123 1.337(11) . ?
N123 C122 1.339(13) . ?
C121 C122 1.402(14) . ?
C121 C126 1.415(15) . ?
C122 C123 1.419(14) . ?
C123 C124 1.368(16) . ?
C124 C125 1.423(17) . ?
C124 C127 1.539(15) . ?
C125 C126 1.387(15) . ?
C125 C128 1.515(16) . ?
N131 N132 1.365(11) . ?
N131 C131 1.365(13) . ?
N132 N133 1.302(11) . ?
N133 C132 1.388(14) . ?
C131 C132 1.364(16) . ?
C131 C136 1.414(15) . ?
C132 C133 1.409(15) . ?
C133 C134 1.378(19) . ?
C134 C135 1.38(2) . ?
C134 C137 1.547(17) . ?
C135 C136 1.369(16) . ?
C135 C138 1.546(19) . ?
N141 N142 1.360(11) . ?
N141 C141 1.377(12) . ?
N142 N143 1.322(11) . ?
N143 C142 1.380(13) . ?
C141 C142 1.387(14) . ?
C141 C146 1.409(13) . ?
C142 C143 1.418(14) . ?
C143 C144 1.381(15) . ?
C144 C145 1.407(16) . ?
C144 C147 1.533(15) . ?
C145 C146 1.372(14) . ?
C145 C148 1.547(15) . ?
N151 N152 1.351(12) . ?
N151 C151 1.357(14) . ?
N152 N153 1.327(12) . ?
N153 C152 1.352(16) . ?
C151 C152 1.409(18) . ?
C151 C156 1.420(18) . ?
C152 C153 1.384(19) . ?
C153 C154 1.35(2) . ?
C154 C155 1.47(2) . ?
C154 C157 1.57(2) . ?
C155 C156 1.40(2) . ?
C155 C158 1.59(2) . ?
N161 N162 1.341(11) . ?
N161 C161 1.373(12) . ?
N162 N163 1.320(11) . ?
N163 C162 1.386(13) . ?
C161 C162 1.371(14) . ?
C161 C166 1.421(14) . ?
C162 C163 1.409(14) . ?
C163 C164 1.380(15) . ?
C164 C165 1.439(16) . ?
C164 C167 1.524(15) . ?
C165 C166 1.338(14) . ?
C165 C168 1.547(15) . ?
O11M C11M 1.39(2) . ?
O12M C12M 1.460(12) . ?
O13M C13M 1.478(11) . ?
O14M C14M 1.451(16) . ?
O15M C15M 1.46(4) . ?
O15M C15N 1.47(5) . ?
O16M C16M 1.458(12) . ?
O1S C1S 1.329(17) . ?
O2S C2S 1.328(18) . ?
O3S C3S 1.327(18) . ?
O4S C4S 1.328(18) . ?
O5S C5S 1.329(18) . ?
O6S C6S 1.327(18) . ?
